data_7118314
loop_
_publ_author_name
'Zhang, Jiangwei'
'Li, Qi'
'Zeng, Mengyan'
'Huang, Yichao'
'Zhang, Jin'
'Hao, Jian'
'Wei, Yongge'

_publ_section_title
;
 The proton-controlled synthesis of unprecedented diol functionalized
 Anderson-type POMs.
;
_journal_issue 11
_journal_name_full 'Chemical communications (Cambridge, England)'
_journal_page_first 2378
_journal_page_last 2381
_journal_paper_doi 10.1039/c5cc10071b
_journal_volume 52
_journal_year 2016
_chemical_formula_moiety 'C4 H14 Cr Mo6 N O25, 4(C16 H36 N), 3Br, 7.5(H2O), H4 N'
_chemical_formula_sum 'C68 H177 Br3 Cr Mo6 N6 O32.5'
_chemical_formula_weight 2466.50
_chemical_name_systematic
;
 ?
;
_space_group_crystal_system monoclinic
_space_group_IT_number 4
_space_group_name_Hall 'P 2yb'
_space_group_name_H-M_alt 'P 1 21 1'
_symmetry_space_group_name_Hall 'P 2yb'
_symmetry_space_group_name_H-M 'P 1 21 1'
_atom_sites_solution_hydrogens mixed
_audit_creation_date 2015-08-12
_audit_creation_method
;
Olex2 1.2
(compiled 2015.01.26 svn.r3150 for OlexSys, GUI svn.r4998)
;
_audit_update_record
;
2015-09-07 deposited with the CCDC.
2015-12-16 downloaded from the CCDC.
;
_cell_angle_alpha 90.00
_cell_angle_beta 96.193(2)
_cell_angle_gamma 90.00
_cell_formula_units_Z 4
_cell_length_a 23.7911(5)
_cell_length_b 15.3677(4)
_cell_length_c 28.4337(7)
_cell_measurement_reflns_used 40577
_cell_measurement_temperature 293(2)
_cell_measurement_theta_max 29.38
_cell_measurement_theta_min 3.09
_cell_volume 10335.1(4)
_computing_molecular_graphics 'Olex2 (Dolomanov et al., 2009)'
_computing_publication_material 'Olex2 (Dolomanov et al., 2009)'
_computing_structure_refinement 'XH (Sheldrick, 2008)'
_computing_structure_solution 'SHELXS-97 (Sheldrick, 1990)'
_diffrn_ambient_temperature 293(2)
_diffrn_detector_area_resol_mean 16.0971
_diffrn_measured_fraction_theta_full 0.955
_diffrn_measured_fraction_theta_max 0.955
_diffrn_measurement_device_type 'Bruker P4'
_diffrn_measurement_method '\w scans'
_diffrn_radiation_monochromator graphite
_diffrn_radiation_type MoK\a
_diffrn_radiation_wavelength 0.71073
_diffrn_reflns_av_R_equivalents 0.0327
_diffrn_reflns_av_unetI/netI 0.0661
_diffrn_reflns_limit_h_max 32
_diffrn_reflns_limit_h_min -31
_diffrn_reflns_limit_k_max 20
_diffrn_reflns_limit_k_min -20
_diffrn_reflns_limit_l_max 37
_diffrn_reflns_limit_l_min -34
_diffrn_reflns_number 63809
_diffrn_reflns_theta_full 26.38
_diffrn_reflns_theta_max 26.38
_diffrn_reflns_theta_min 3.09
_diffrn_source 'fine-focus sealed tube'
_exptl_absorpt_coefficient_mu 2.038
_exptl_absorpt_correction_T_max 0.443
_exptl_absorpt_correction_T_min 0.306
_exptl_absorpt_correction_type multi-scan
_exptl_crystal_colour pink
_exptl_crystal_density_diffrn 1.581
_exptl_crystal_density_method 'not measured'
_exptl_crystal_description block
_exptl_crystal_F_000 5044
_exptl_crystal_size_max 0.6
_exptl_crystal_size_mid 0.5
_exptl_crystal_size_min 0.4
_refine_diff_density_max 1.886
_refine_diff_density_min -1.596
_refine_diff_density_rms 0.133
_refine_ls_abs_structure_details 'Flack H D (1983), Acta Cryst. A39, 876-881'
_refine_ls_abs_structure_Flack 0.0(4)
_refine_ls_extinction_coef 2.738
_refine_ls_extinction_method none
_refine_ls_goodness_of_fit_ref 1.019
_refine_ls_hydrogen_treatment mixed
_refine_ls_matrix_type full
_refine_ls_number_parameters 2190
_refine_ls_number_reflns 40577
_refine_ls_number_restraints 499
_refine_ls_restrained_S_all 1.018
_refine_ls_R_factor_all 0.0814
_refine_ls_R_factor_gt 0.0472
_refine_ls_shift/su_max 0.000
_refine_ls_shift/su_mean 0.000
_refine_ls_structure_factor_coef Fsqd
_refine_ls_weighting_details 'calc w=1/[\s^2^(Fo^2^)+(0.0407P)^2^+37.4858P] where P=(Fo^2^+2Fc^2^)/3'
_refine_ls_weighting_scheme calc
_refine_ls_wR_factor_gt 0.1047
_refine_ls_wR_factor_ref 0.1230
_reflns_number_gt 28967
_reflns_number_total 40577
_reflns_threshold_expression >2sigma(I)
_cod_data_source_file c5cc10071b2.cif
_cod_data_source_block compound1
_cod_depositor_comments 'Adding full bibliography for 7118311--7118316.cif.'
_cod_original_cell_volume 10335.2(4)
_cod_database_code 7118314
_shelxl_version_number 2013-4
_olex2_refinement_description
;
1. Twinned data refinement
 Scales: 0.48(2) 0.52(2)
2. Fixed Uiso
 At 1.2 times of:
  All C(H,H) groups, H31 of O31, H3 of O3, H71 of O71, H5 of O5, H30 of O30,
  H70 of O70, H6 of O6, H4 of O4, All N(H,H,H) groups
 At 1.5 times of:
  All C(H,H,H) groups, H66 of O66, H64 of O64, H25 of O25, H63 of O63, H52 of
  O52, H60 of O60, H50 of O50, All N(H,H) groups, All O(H,H) groups
3. Restrained distances
 C51-C52
 1.53 with sigma of 0.02
 O21-Br1
 3.6 with sigma of 0.02
 O61-Br1
 3.6 with sigma of 0.02
 O53-Br2
 3.6 with sigma of 0.02
 C132-C131
 1.53 with sigma of 0.01
 H13I-H13O
 4 with sigma of 0.01
 H10X-H98B
 3 with sigma of 0.02
 H13I-H13P
 3 with sigma of 0.02
 H11V-H42B
 3 with sigma of 0.02
 C102-C101 = C103-C102 = C99-C100 = C98-C97 = C94-C93
 1.53 with sigma of 0.01
 C56-C55 = C54-C53 = C44-C43 = C43-C42 = C42-C41 = C48-C47 = C52-C51
 1.53 with sigma of 0.01
 C102-C101
 1.58 with sigma of 0.01
 C98-C97
 1.5 with sigma of 0.01
 C43-C42
 1.6 with sigma of 0.01
 C44-C43 = C46-C45
 1.53 with sigma of 0.01
 C98-C97
 1.53 with sigma of 0.01
 N8-C97
 1.47 with sigma of 0.01
 N5-C45
 1.47 with sigma of 0.01
 N5-C41
 1.47 with sigma of 0.01
 C42-C41
 1.53 with sigma of 0.01
 C131-C130
 1.53 with sigma of 0.01
 C46-C45
 1.55 with sigma of 0.01
 C43-C42
 1.53 with sigma of 0.01
 N5-C45
 1.47 with sigma of 0.01
 C42-C41
 1.51 with sigma of 0.01
 C98-C97
 1.53 with sigma of 0.01
 N8-C97
 1.47 with sigma of 0.01
 C131-C130
 1.5 with sigma of 0.01
 H10Y-H98A
 4 with sigma of 0.02
 H10X-H98A
 3 with sigma of 0.02
 H42B-H45A
 3 with sigma of 0.02
 H12H-H13G
 3 with sigma of 0.02
 H12H-H13F
 3 with sigma of 0.02
 H10Y-H97B
 2.2 with sigma of 0.01
 H12I-H13F
 2.2 with sigma of 0.01
 N10-C129
 1.47 with sigma of 0.01
 N11-HA = N11-H11Y = N11-HF = N11-HD = N12-H = N12-HE = N12-HC = N12-H12Z
 0.8 with sigma of 0.01
 N12-HE
 0.8 with sigma of 0.01
 H11Y-HD \\sim H11Y-HF \\sim H11Y-HA \\sim HD-HF \\sim HD-HA \\sim HF-HA
 with sigma of 0.02
 HC-H \\sim HC-H12Z \\sim HC-HE \\sim H-H12Z \\sim H-HE \\sim H12Z-HE
 with sigma of 0.02
4. Uiso/Uaniso restraints and constraints
Uanis(C3) \\sim Ueq, Uanis(C88) \\sim Ueq, Uanis(O49) \\sim Ueq, Uanis(C30)
\\sim Ueq, Uanis(O2) \\sim Ueq, Uanis(C72) \\sim Ueq: with sigma of 0.1 and
sigma for terminal atoms of 0.2
Uanis(O59) \\sim Ueq, Uanis(C35) \\sim Ueq, Uanis(C65) \\sim Ueq, Uanis(O13)
\\sim Ueq, Uanis(C50) \\sim Ueq, Uanis(N8) \\sim Ueq: with sigma of 0.1 and
sigma for terminal atoms of 0.2
Uanis(C1) \\sim Ueq, Uanis(C4) \\sim Ueq, Uanis(C8) \\sim Ueq, Uanis(C27) \\sim
Ueq, Uanis(C56) \\sim Ueq, Uanis(O71) \\sim Ueq, Uanis(O70) \\sim Ueq,
Uanis(C106) \\sim Ueq, Uanis(C25) \\sim Ueq, Uanis(N7) \\sim Ueq, Uanis(C115)
\\sim Ueq, Uanis(C86) \\sim Ueq, Uanis(C43) \\sim Ueq, Uanis(C37) \\sim Ueq,
Uanis(C103) \\sim Ueq, Uanis(C104) \\sim Ueq: with sigma of 0.01 and sigma for
terminal atoms of 0.02
Uanis(O50) \\sim Ueq, Uanis(C49) \\sim Ueq, Uanis(C51) \\sim Ueq, Uanis(N6)
\\sim Ueq, Uanis(C73) \\sim Ueq, Uanis(C82) \\sim Ueq, Uanis(C101) \\sim Ueq,
Uanis(C61) \\sim Ueq, Uanis(C77) \\sim Ueq, Uanis(C72) \\sim Ueq, Uanis(C46)
\\sim Ueq, Uanis(C67) \\sim Ueq, Uanis(O11) \\sim Ueq, Uanis(C75) \\sim Ueq,
Uanis(C114) \\sim Ueq: with sigma of 0.01 and sigma for terminal atoms of 0.02
Uanis(C9) \\sim Ueq, Uanis(C116) \\sim Ueq, Uanis(O8) \\sim Ueq, Uanis(C109)
\\sim Ueq, Uanis(C107) \\sim Ueq, Uanis(C10) \\sim Ueq, Uanis(C93) \\sim Ueq,
Uanis(O35) \\sim Ueq, Uanis(C85) \\sim Ueq, Uanis(O40) \\sim Ueq, Uanis(C21)
\\sim Ueq, Uanis(O5) \\sim Ueq, Uanis(C90) \\sim Ueq, Uanis(C98) \\sim Ueq,
Uanis(O24) \\sim Ueq: with sigma of 0.01 and sigma for terminal atoms of 0.02
Uanis(O3) \\sim Ueq, Uanis(C2) \\sim Ueq, Uanis(N2) \\sim Ueq, Uanis(C7) \\sim
Ueq, Uanis(C38) \\sim Ueq, Uanis(O27) \\sim Ueq, Uanis(O17) \\sim Ueq,
Uanis(C5) \\sim Ueq, Uanis(O44) \\sim Ueq, Uanis(C33) \\sim Ueq, Uanis(C57)
\\sim Ueq, Uanis(N12) \\sim Ueq, Uanis(N4) \\sim Ueq, Uanis(C29) \\sim Ueq,
Uanis(C103) \\sim Ueq, Uanis(C83) \\sim Ueq: with sigma of 0.001 and sigma for
terminal atoms of 0.002
Uanis(O70) \\sim Ueq, Uanis(C19) \\sim Ueq, Uanis(C52) \\sim Ueq, Uanis(C97)
\\sim Ueq, Uanis(C32) \\sim Ueq, Uanis(C36) \\sim Ueq, Uanis(C68) \\sim Ueq,
Uanis(C45) \\sim Ueq, Uanis(C116) \\sim Ueq, Uanis(O7) \\sim Ueq, Uanis(O37)
\\sim Ueq, Uanis(O26) \\sim Ueq, Uanis(C102) \\sim Ueq, Uanis(O42) \\sim Ueq,
Uanis(O5) \\sim Ueq: with sigma of 0.001 and sigma for terminal atoms of 0.002
Uanis(O77) \\sim Ueq, Uanis(C24) \\sim Ueq, Uanis(C129) \\sim Ueq, Uanis(C4)
\\sim Ueq, Uanis(C41) \\sim Ueq, Uanis(C112) \\sim Ueq, Uanis(O30) \\sim Ueq,
Uanis(O8) \\sim Ueq, Uanis(O48) \\sim Ueq, Uanis(C101) \\sim Ueq, Uanis(C30)
\\sim Ueq, Uanis(O59) \\sim Ueq, Uanis(C111) \\sim Ueq, Uanis(C131) \\sim Ueq:
with sigma of 0.001 and sigma for terminal atoms of 0.002
Uanis(O10) \\sim Ueq, Uanis(O11) \\sim Ueq, Uanis(C91) \\sim Ueq, Uanis(C44)
\\sim Ueq, Uanis(C94) \\sim Ueq, Uanis(C127) \\sim Ueq, Uanis(C53) \\sim Ueq:
with sigma of 0.001 and sigma for terminal atoms of 0.002
Uanis(O36) \\sim Ueq, Uanis(O50) \\sim Ueq, Uanis(C42) \\sim Ueq: with sigma of
0.0001 and sigma for terminal atoms of 0.0002
Uanis(C131) = Uanis(C132)
5.a Free rotating group:
 O67(H67C,H67D), O63(H63), O52(H52), O54(H54C,H54D), O56(H56D,H56E), N12(H12Z,
 H), O66(H66), O64(H64), O57(H57C,H57D), O65(H65C,H65D), O68(H68D,H68E),
 N11(H11Y,HA), O60(H60)
5.b Ternary CH refined with riding coordinates:
 O71(H71), O3(H3), O31(H31), O5(H5), O30(H30), O70(H70), O6(H6), O4(H4)
5.c Secondary CH2 refined with riding coordinates:
 C134(H13A,H13B), C74(H74A,H74B), C95(H95A,H95B), C62(H62A,H62B), C126(H12D,
 H12E), C125(H12F,H12G), C59(H59A,H59B), C50(H50A,H50B), C8(H8A,H8B), C63(H63A,
 H63B), C114(H11D,H11E), C11(H11W,H11X), C69(H69A,H69B), C101(H10N,H10O),
 C103(H10P,H10Q), C46(H46A,H46B), C33(H33A,H33B), C34(H34A,H34B), C22(H22A,
 H22B), C70(H70A,H70B), C75(H75A,H75B), C98(H98A,H98B), C61(H61A,H61B),
 C26(H26A,H26B), C39(H39A,H39B), C78(H78A,H78B), C109(H10A,H10B), C67(H67A,
 H67B), C43(H43A,H43B), C99(H99A,H99B), C31(H31A,H31B), C105(H10C,H10D),
 C111(H11F,H11G), C83(H83A,H83B), C37(H37A,H37B), C129(H12H,H12I), C131(H13F,
 H13G), C119(H11H,H11I), C110(H11J,H11K), C107(H10H,H10I), C97(H97A,H97B),
 C94(H94A,H94B), C25(H25A,H25B), C45(H45A,H45B), C51(H51A,H51B), C57(H57A,H57B),
  C54(H54A,H54B), C90(H90A,H90B), C82(H82A,H82B), C130(H13H,H13I), C115(H11L,
 H11M), C113(H11N,H11O), C55(H55A,H55B), C38(H38A,H38B), C35(H35A,H35B),
 C89(H89A,H89B), C122(H12J,H12K), C49(H49A,H49B), C71(H71A,H71B), C102(H10X,
 H10Y), C93(H93A,H93B), C15(H15A,H15B), C42(H42A,H42B), C2(H2D,H2E), C58(H58A,
 H58B), C27(H27A,H27B), C118(H11P,H11Q), C41(H41A,H41B), C106(H10J,H10K),
 C18(H18A,H18B), C1(H1D,H1E), C10(H10L,H10M), C53(H53A,H53B), C91(H91A,H91B),
 C9(H9A,H9B), C135(H13J,H13K), C65(H65A,H65B), C13(H13Q,H13R), C73(H73A,H73B),
 C121(H12L,H12M), C4(H4A,H4B), C123(H12N,H12O), C5(H5A,H5B), C30(H30A,H30B),
 C14(H14A,H14B), C133(H13L,H13M), C6(H6A,H6B), C79(H79A,H79B), C87(H87A,H87B),
 C17(H17A,H17B), C117(H11R,H11S), C29(H29A,H29B), C127(H12P,H12Q), C85(H85A,
 H85B), C21(H21A,H21B), C47(H47A,H47B), C66(H66A,H66B), C81(H81A,H81B),
 C19(H19A,H19B), C86(H86A,H86B), C23(H23A,H23B), C77(H77A,H77B)
5.d Idealised Me refined as rotating group:
 N2(H2A,H2B,H2C), N1(H1A,H1B,H1C), C124(H12A,H12B,H12C), C112(H11A,H11B,H11C),
 C24(H24A,H24B,H24C), C136(H13C,H13D,H13E), C44(H44A,H44B,H44C), C80(H80A,H80B,
 H80C), C60(H60A,H60B,H60C), C104(H10R,H10S,H10T), C16(H16A,H16B,H16C),
 C72(H72A,H72B,H72C), C48(H48A,H48B,H48C), C108(H10E,H10F,H10G), C96(H96A,H96B,
 H96C), C120(H12U,H12V,H12W), C68(H68A,H68B,H68C), C64(H64A,H64B,H64C),
 C88(H88A,H88B,H88C), C100(H10U,H10V,H10W), C28(H28A,H28B,H28C), C32(H32A,H32B,
 H32C), C76(H76A,H76B,H76C), C56(H56A,H56B,H56C), C84(H84A,H84B,H84C), C40(H40A,
 H40B,H40C), C36(H36A,H36B,H36C), C92(H92A,H92B,H92C), C12(H12X,H12Y,HB),
 C20(H20A,H20B,H20C), C132(H13N,H13O,H13P), C128(H12R,H12S,H12T), C116(H11T,
 H11U,H11V), C52(H52A,H52B,H52C)
5.e Idealised tetrahedral OH refined as rotating group:
 O25(H25), O50(H50)
;

loop_
_space_group_symop_id
_space_group_symop_operation_xyz
1 'x, y, z'
2 '-x, y+1/2, -z'

loop_
_atom_site_label
_atom_site_type_symbol
_atom_site_fract_x
_atom_site_fract_y
_atom_site_fract_z
_atom_site_U_iso_or_equiv
_atom_site_adp_type
_atom_site_occupancy
_atom_site_site_symmetry_order
_atom_site_calc_flag
_atom_site_refinement_flags_posn
_atom_site_refinement_flags_adp
O46 O 0.1448(5) 1.7140(11) 0.4891(5) 0.028(4) Uani 1 1 d . .
O25 O 0.2926(6) 0.8158(12) 0.2430(5) 0.031(4) Uani 1 1 d . .
H25 H 0.3254 0.7988 0.2451 0.047 Uiso 1 1 calc GR .
N2 N 0.3600(7) 1.6435(14) 0.6716(6) 0.025(5) Uani 1 1 d . U
H2A H 0.3707 1.6471 0.6426 0.030 Uiso 1 1 calc GR .
H2B H 0.3875 1.6192 0.6909 0.030 Uiso 1 1 calc GR .
H2C H 0.3529 1.6966 0.6820 0.030 Uiso 1 1 calc GR .
N1 N 0.3594(6) 0.8502(12) 0.1719(5) 0.016(4) Uani 1 1 d . .
H1A H 0.3729 0.8559 0.1441 0.019 Uiso 1 1 calc GR .
H1B H 0.3515 0.7945 0.1767 0.019 Uiso 1 1 calc GR .
H1C H 0.3851 0.8685 0.1948 0.019 Uiso 1 1 calc GR .
O67 O -0.1198(6) 1.1425(13) 0.3378(5) 0.039(5) Uani 1 1 d . .
H67C H -0.0894 1.1137 0.3370 0.058 Uiso 1 1 d G .
H67D H -0.1226 1.1590 0.3660 0.058 Uiso 1 1 d G .
C134 C 0.3270(9) 0.8580(16) 0.3789(7) 0.030(6) Uani 1 1 d . .
H13A H 0.3054 0.9058 0.3638 0.036 Uiso 1 1 calc R .
H13B H 0.3462 0.8284 0.3551 0.036 Uiso 1 1 calc R .
C74 C -0.3269(9) 1.3679(16) 0.1401(7) 0.028(6) Uani 1 1 d . .
H74A H -0.3086 1.4005 0.1169 0.034 Uiso 1 1 calc R .
H74B H -0.3586 1.3367 0.1236 0.034 Uiso 1 1 calc R .
C124 C 0.3896(8) 0.4962(19) 0.3521(9) 0.040(6) Uani 1 1 d . .
H12A H 0.4024 0.4574 0.3290 0.060 Uiso 1 1 calc GR .
H12B H 0.3722 0.4631 0.3753 0.060 Uiso 1 1 calc GR .
H12C H 0.4212 0.5280 0.3673 0.060 Uiso 1 1 calc GR .
C112 C -0.0689(11) 1.439(2) 0.3673(10) 0.073(9) Uani 1 1 d . U
H11A H -0.1079 1.4532 0.3582 0.109 Uiso 1 1 calc GR .
H11B H -0.0480 1.4452 0.3404 0.109 Uiso 1 1 calc GR .
H11C H -0.0537 1.4782 0.3919 0.109 Uiso 1 1 calc GR .
C24 C 0.4669(7) 1.2498(12) 0.2753(6) 0.048(4) Uani 1 1 d . U
H24A H 0.4769 1.2118 0.2508 0.072 Uiso 1 1 calc GR .
H24B H 0.4847 1.3054 0.2724 0.072 Uiso 1 1 calc GR .
H24C H 0.4266 1.2572 0.2724 0.072 Uiso 1 1 calc GR .
C95 C -0.4135(5) 1.5124(8) 0.2944(5) 0.026(3) Uani 1 1 d . .
H95A H -0.4211 1.5199 0.2604 0.031 Uiso 1 1 calc R .
H95B H -0.4013 1.4529 0.3007 0.031 Uiso 1 1 calc R .
C7 C 0.3061(8) 1.5875(15) 0.6703(7) 0.016(5) Uani 1 1 d . U
C62 C 0.0801(9) 1.4290(16) 0.0000(7) 0.023(5) Uani 1 1 d . .
H62A H 0.1181 1.4055 0.0006 0.028 Uiso 1 1 calc R .
H62B H 0.0672 1.4198 0.0308 0.028 Uiso 1 1 calc R .
C126 C 0.1750(7) 0.6216(17) 0.3641(6) 0.025(5) Uani 1 1 d . .
H12D H 0.1567 0.6479 0.3354 0.030 Uiso 1 1 calc R .
H12E H 0.1982 0.5736 0.3552 0.030 Uiso 1 1 calc R .
O63 O -0.0003(2) 0.9498(4) 0.34407(19) 0.0046(11) Uani 1 1 d . .
H63 H -0.0182 0.9165 0.3238 0.007 Uiso 1 1 d G .
Mo1 Mo 0.32978(7) 0.79801(13) 0.03992(6) 0.0143(4) Uani 1 1 d . .
O35 O 0.2559(5) 1.6934(11) 0.5072(4) 0.016(3) Uani 1 1 d . U
O43 O 0.4515(4) 1.4944(11) 0.6197(5) 0.023(4) Uani 1 1 d . .
N10 N 0.2483(6) 0.7427(13) 0.3644(5) 0.023(5) Uani 1 1 d D .
O52 O 0.3261(6) 1.6616(12) 0.1679(6) 0.041(5) Uani 1 1 d . .
H52 H 0.2995 1.6613 0.1855 0.062 Uiso 1 1 d G .
Br1 Br -0.0278(11) 0.9920(19) 0.1542(8) 1.45(6) Uani 1 1 d D .
C125 C 0.2127(7) 0.6903(19) 0.3929(7) 0.027(5) Uani 1 1 d . .
H12F H 0.1885 0.7292 0.4085 0.032 Uiso 1 1 calc R .
H12G H 0.2370 0.6604 0.4174 0.032 Uiso 1 1 calc R .
C136 C 0.4091(8) 0.9585(15) 0.3985(7) 0.030(6) Uani 1 1 d . .
H13C H 0.4251 0.9334 0.3720 0.044 Uiso 1 1 calc GR .
H13D H 0.4388 0.9744 0.4225 0.044 Uiso 1 1 calc GR .
H13E H 0.3877 1.0094 0.3882 0.044 Uiso 1 1 calc GR .
C59 C -0.0054(10) 1.2338(19) 0.0830(8) 0.039(6) Uani 1 1 d . .
H59A H 0.0150 1.1791 0.0844 0.047 Uiso 1 1 calc R .
H59B H -0.0420 1.2233 0.0940 0.047 Uiso 1 1 calc R .
C50 C 0.3678(9) 1.4072(17) 0.1829(8) 0.062(9) Uani 1 1 d . U
H50A H 0.3597 1.4267 0.1504 0.074 Uiso 1 1 calc R .
H50B H 0.3687 1.3441 0.1823 0.074 Uiso 1 1 calc R .
C44 C 0.0642(6) 1.3918(13) 0.2562(6) 0.046(5) Uani 1 1 d D U
H44A H 0.0449 1.4015 0.2252 0.069 Uiso 1 1 calc GR .
H44B H 0.0441 1.4207 0.2792 0.069 Uiso 1 1 calc GR .
H44C H 0.0657 1.3305 0.2627 0.069 Uiso 1 1 calc GR .
C8 C 0.2929(10) 1.5895(18) 0.7224(8) 0.036(6) Uani 1 1 d . U
H8A H 0.2551 1.5670 0.7242 0.043 Uiso 1 1 calc R .
H8B H 0.3193 1.5519 0.7411 0.043 Uiso 1 1 calc R .
C63 C 0.0809(9) 1.5282(14) -0.0112(8) 0.029(6) Uani 1 1 d . .
H63A H 0.0421 1.5486 -0.0151 0.035 Uiso 1 1 calc R .
H63B H 0.0999 1.5577 0.0163 0.035 Uiso 1 1 calc R .
C114 C 0.1106(7) 1.2075(17) 0.3982(6) 0.026(6) Uani 1 1 d . U
H11D H 0.0767 1.2142 0.3763 0.032 Uiso 1 1 calc R .
H11E H 0.1225 1.1471 0.3979 0.032 Uiso 1 1 calc R .
O59 O 0.0040(5) 0.8679(11) 0.1794(5) 0.028(4) Uani 1 1 d . U
O54 O 0.4312(2) 0.9306(4) 0.24412(19) 0.0039(11) Uani 1 1 d . .
H54C H 0.4612 0.9209 0.2623 0.006 Uiso 1 1 d G .
H54D H 0.4161 0.9775 0.2524 0.006 Uiso 1 1 d G .
Mo4 Mo 0.19715(7) 1.17664(13) 0.07190(6) 0.0146(4) Uani 1 1 d . .
O9 O 0.2687(5) 1.1812(11) 0.1152(5) 0.018(3) Uani 1 1 d . .
O23 O 0.1423(5) 0.7746(11) -0.0117(4) 0.023(4) Uani 1 1 d . .
N7 N -0.2506(7) 1.2465(13) 0.1359(6) 0.026(5) Uani 1 1 d . U
O56 O 0.1757(5) 1.0094(11) 0.1844(5) 0.025(4) Uani 1 1 d . .
H56D H 0.1502 0.9704 0.1817 0.037 Uiso 1 1 d G .
H56E H 0.1613 1.0574 0.1920 0.037 Uiso 1 1 d G .
Br2 Br 0.5740(9) 1.0912(18) 0.2502(8) 1.19(4) Uani 1 1 d D .
C11 C 0.5203(8) 1.1929(18) 0.5817(7) 0.025(5) Uani 1 1 d . .
H11W H 0.5050 1.1343 0.5798 0.030 Uiso 1 1 calc R .
H11X H 0.5593 1.1898 0.5749 0.030 Uiso 1 1 calc R .
C69 C -0.0070(9) 1.2575(14) -0.0711(7) 0.020(5) Uani 1 1 d . .
H69A H -0.0052 1.2891 -0.1005 0.023 Uiso 1 1 calc R .
H69B H -0.0417 1.2743 -0.0585 0.023 Uiso 1 1 calc R .
C80 C -0.4114(9) 1.0275(19) 0.1018(9) 0.045(7) Uani 1 1 d . .
H80A H -0.4363 1.0060 0.0755 0.068 Uiso 1 1 calc GR .
H80B H -0.4331 1.0576 0.1233 0.068 Uiso 1 1 calc GR .
H80C H -0.3918 0.9795 0.1178 0.068 Uiso 1 1 calc GR .
C101 C -0.2175(5) 1.5687(10) 0.2658(5) 0.035(3) Uani 1 1 d D U
H10N H -0.2203 1.5059 0.2631 0.042 Uiso 1 1 calc R .
H10O H -0.2263 1.5935 0.2345 0.042 Uiso 1 1 calc R .
C103 C -0.1268(9) 1.5488(18) 0.2484(8) 0.074(7) Uani 1 1 d D U
H10P H -0.1280 1.4862 0.2525 0.089 Uiso 1 1 calc R .
H10Q H -0.1445 1.5634 0.2170 0.089 Uiso 1 1 calc R .
C46 C 0.2441(5) 1.4777(7) 0.1151(4) 0.031(3) Uani 1 1 d D U
H46A H 0.2781 1.5117 0.1235 0.037 Uiso 1 1 calc R .
H46B H 0.2126 1.5089 0.1262 0.037 Uiso 1 1 calc R .
C33 C 0.4784(8) 1.2685(16) -0.0900(7) 0.023(5) Uani 1 1 d . U
H33A H 0.5192 1.2750 -0.0862 0.028 Uiso 1 1 calc R .
H33B H 0.4625 1.3266 -0.0911 0.028 Uiso 1 1 calc R .
C34 C 0.4618(8) 1.2259(16) -0.1387(6) 0.026(5) Uani 1 1 d . .
H34A H 0.4715 1.1646 -0.1367 0.031 Uiso 1 1 calc R .
H34B H 0.4211 1.2301 -0.1462 0.031 Uiso 1 1 calc R .
O12 O 0.2590(5) 0.7935(10) 0.0060(4) 0.015(3) Uani 1 1 d . .
Mo8 Mo 0.33766(7) 1.32259(13) 0.59216(6) 0.0141(4) Uani 1 1 d . .
Br3 Br 0.19159(10) 1.8098(2) 0.71330(8) 0.0313(6) Uani 1 1 d . .
O15 O 0.4512(5) 0.9917(12) 0.1188(5) 0.031(4) Uani 1 1 d . .
N12 N 0.4650(6) 1.0819(12) 0.2010(5) 0.021(4) Uani 1 1 d D U
H12Z H 0.4578 1.0491 0.1771 0.031 Uiso 1 1 d DG .
H H 0.4343 1.1011 0.2098 0.031 Uiso 1 1 d DG .
N9 N 0.0438(7) 1.2042(14) 0.4614(6) 0.024(5) Uani 1 1 d . .
C22 C 0.4583(9) 1.2614(15) 0.3646(8) 0.033(6) Uani 1 1 d . .
H22A H 0.4690 1.3223 0.3650 0.040 Uiso 1 1 calc R .
H22B H 0.4174 1.2571 0.3593 0.040 Uiso 1 1 calc R .
C70 C -0.0093(9) 1.1597(17) -0.0819(8) 0.038(7) Uani 1 1 d . .
H70A H -0.0125 1.1269 -0.0531 0.046 Uiso 1 1 calc R .
H70B H 0.0249 1.1415 -0.0948 0.046 Uiso 1 1 calc R .
C60 C 0.0272(9) 1.2993(19) 0.1159(7) 0.036(6) Uani 1 1 d . .
H60A H 0.0662 1.2996 0.1100 0.053 Uiso 1 1 calc GR .
H60B H 0.0246 1.2831 0.1482 0.053 Uiso 1 1 calc GR .
H60C H 0.0114 1.3563 0.1102 0.053 Uiso 1 1 calc GR .
C75 C -0.3477(9) 1.4286(17) 0.1747(8) 0.036(6) Uani 1 1 d . U
H75A H -0.3163 1.4625 0.1897 0.043 Uiso 1 1 calc R .
H75B H -0.3639 1.3958 0.1991 0.043 Uiso 1 1 calc R .
C98 C -0.2243(5) 1.4991(6) 0.3607(4) 0.034(3) Uani 1 1 d D U
H98A H -0.1997 1.4771 0.3384 0.041 Uiso 1 1 calc DR .
H98B H -0.2586 1.4646 0.3580 0.041 Uiso 1 1 calc DR .
C104 C -0.0675(9) 1.5814(14) 0.2554(7) 0.062(6) Uani 1 1 d . U
H10R H -0.0462 1.5561 0.2320 0.094 Uiso 1 1 calc GR .
H10S H -0.0506 1.5655 0.2864 0.094 Uiso 1 1 calc GR .
H10T H -0.0674 1.6436 0.2523 0.094 Uiso 1 1 calc GR .
C61 C 0.0405(8) 1.3822(15) -0.0382(7) 0.018(5) Uani 1 1 d . U
H61A H 0.0021 1.4012 -0.0353 0.022 Uiso 1 1 calc R .
H61B H 0.0499 1.4012 -0.0689 0.022 Uiso 1 1 calc R .
C26 C 0.4856(8) 1.2392(17) 0.0451(7) 0.027(6) Uani 1 1 d . .
H26A H 0.4462 1.2394 0.0511 0.033 Uiso 1 1 calc R .
H26B H 0.4988 1.1795 0.0467 0.033 Uiso 1 1 calc R .
C39 C 0.5536(9) 1.0187(16) -0.0464(9) 0.028(6) Uani 1 1 d . .
H39A H 0.5298 0.9931 -0.0726 0.033 Uiso 1 1 calc R .
H39B H 0.5424 0.9943 -0.0174 0.033 Uiso 1 1 calc R .
Mo2 Mo 0.40636(7) 0.97992(13) 0.06799(6) 0.0162(4) Uani 1 1 d . .
O32 O 0.2646(5) 1.3093(11) 0.6160(4) 0.015(3) Uani 1 1 d . .
Br4 Br 0.19146(9) 1.6793(2) 0.21311(8) 0.0310(6) Uani 1 1 d . .
O66 O -0.1744(6) 0.9794(12) 0.3150(5) 0.027(4) Uani 1 1 d . .
H66 H -0.1610 0.9461 0.2950 0.041 Uiso 1 1 d G .
O64 O -0.0049(6) 1.1227(13) 0.3170(5) 0.046(5) Uani 1 1 d . .
H64 H 0.0016 1.1312 0.2885 0.068 Uiso 1 1 d G .
C78 C -0.3271(8) 1.1310(15) 0.1211(7) 0.026(6) Uani 1 1 d . .
H78A H -0.3046 1.0859 0.1380 0.031 Uiso 1 1 calc R .
H78B H -0.3476 1.1615 0.1438 0.031 Uiso 1 1 calc R .
C16 C 0.6146(7) 1.4952(13) 0.4488(7) 0.021(5) Uani 1 1 d . .
H16A H 0.6242 1.4743 0.4189 0.032 Uiso 1 1 calc GR .
H16B H 0.6383 1.4673 0.4739 0.032 Uiso 1 1 calc GR .
H16C H 0.6204 1.5570 0.4506 0.032 Uiso 1 1 calc GR .
C109 C -0.0083(8) 1.2379(17) 0.4272(8) 0.026(5) Uani 1 1 d . U
H10A H -0.0106 1.2030 0.3986 0.031 Uiso 1 1 calc R .
H10B H -0.0423 1.2265 0.4422 0.031 Uiso 1 1 calc R .
C67 C 0.1594(9) 1.224(2) -0.1176(9) 0.051(8) Uani 1 1 d . U
H67A H 0.1901 1.2268 -0.0922 0.061 Uiso 1 1 calc R .
H67B H 0.1455 1.1645 -0.1180 0.061 Uiso 1 1 calc R .
C43 C 0.1245(5) 1.4282(13) 0.2585(7) 0.054(6) Uani 1 1 d D U
H43A H 0.1421 1.4218 0.2907 0.065 Uiso 1 1 calc R .
H43B H 0.1220 1.4900 0.2517 0.065 Uiso 1 1 calc R .
C99 C -0.1932(5) 1.4945(8) 0.4136(4) 0.030(3) Uani 1 1 d D .
H99A H -0.1727 1.4400 0.4179 0.036 Uiso 1 1 calc R .
H99B H -0.1660 1.5416 0.4183 0.036 Uiso 1 1 calc R .
C72 C -0.0665(8) 1.0487(14) -0.1359(8) 0.049(6) Uani 1 1 d . U
H72A H -0.0322 1.0329 -0.1486 0.073 Uiso 1 1 calc GR .
H72B H -0.0978 1.0426 -0.1599 0.073 Uiso 1 1 calc GR .
H72C H -0.0720 1.0112 -0.1097 0.073 Uiso 1 1 calc GR .
C31 C 0.3053(7) 1.2994(18) -0.0522(7) 0.027(5) Uani 1 1 d . .
H31A H 0.2970 1.2733 -0.0227 0.032 Uiso 1 1 calc R .
H31B H 0.2923 1.2593 -0.0775 0.032 Uiso 1 1 calc R .
C48 C 0.2321(6) 1.5524(9) 0.0330(5) 0.038(3) Uani 1 1 d D .
H48A H 0.2279 1.5402 -0.0003 0.057 Uiso 1 1 calc GR .
H48B H 0.2666 1.5840 0.0411 0.057 Uiso 1 1 calc GR .
H48C H 0.2007 1.5866 0.0408 0.057 Uiso 1 1 calc GR .
O2 O 0.3266(5) 1.0178(10) 0.1119(4) 0.013(3) Uani 1 1 d . U
Mo7 Mo 0.19746(7) 1.31271(14) 0.57203(7) 0.0160(4) Uani 1 1 d . .
Br5 Br 0.26980(11) 1.44490(19) 0.43105(8) 0.0313(6) Uani 1 1 d . .
O57 O 0.1157(5) 0.8511(9) 0.1611(5) 0.020(3) Uani 1 1 d . .
H57C H 0.1442 0.8210 0.1720 0.030 Uiso 1 1 d G .
H57D H 0.1205 0.8690 0.1335 0.030 Uiso 1 1 d G .
C105 C 0.0406(8) 1.2429(18) 0.5115(7) 0.031(6) Uani 1 1 d . .
H10C H 0.0726 1.2209 0.5321 0.037 Uiso 1 1 calc R .
H10D H 0.0451 1.3054 0.5094 0.037 Uiso 1 1 calc R .
C108 C 0.0313(9) 1.1808(19) 0.6195(8) 0.037(5) Uani 1 1 d . .
H10E H 0.0121 1.1258 0.6184 0.055 Uiso 1 1 calc GR .
H10F H 0.0372 1.2008 0.6516 0.055 Uiso 1 1 calc GR .
H10G H 0.0671 1.1744 0.6073 0.055 Uiso 1 1 calc GR .
C111 C -0.0645(10) 1.351(2) 0.3844(9) 0.044(7) Uani 1 1 d . U
H11F H -0.0695 1.3116 0.3576 0.053 Uiso 1 1 calc R .
H11G H -0.0949 1.3401 0.4038 0.053 Uiso 1 1 calc R .
C83 C -0.1417(5) 1.0678(8) 0.1837(4) 0.029(2) Uani 1 1 d . U
H83A H -0.1051 1.0507 0.1747 0.034 Uiso 1 1 calc R .
H83B H -0.1365 1.0995 0.2134 0.034 Uiso 1 1 calc R .
C37 C 0.4811(8) 1.1320(15) -0.0432(8) 0.018(5) Uani 1 1 d . U
H37A H 0.4595 1.1003 -0.0686 0.022 Uiso 1 1 calc R .
H37B H 0.4713 1.1079 -0.0137 0.022 Uiso 1 1 calc R .
C129 C 0.2139(7) 0.8010(11) 0.3329(6) 0.023(4) Uani 1 1 d D U
H12H H 0.2393 0.8422 0.3203 0.027 Uiso 1 1 calc DR .
H12I H 0.1970 0.7665 0.3065 0.027 Uiso 1 1 calc DR .
C131 C 0.1541(11) 0.9276(12) 0.3151(11) 0.199(13) Uani 1 1 d D U
H13F H 0.1887 0.9379 0.3008 0.239 Uiso 1 1 calc DR .
H13G H 0.1494 0.9778 0.3350 0.239 Uiso 1 1 calc DR .
C96 C -0.4650(5) 1.5307(9) 0.3173(4) 0.034(3) Uani 1 1 d . .
H96A H -0.4958 1.4968 0.3025 0.052 Uiso 1 1 calc GR .
H96B H -0.4741 1.5915 0.3141 0.052 Uiso 1 1 calc GR .
H96C H -0.4585 1.5159 0.3503 0.052 Uiso 1 1 calc GR .
O61 O 0.0163(7) 1.1686(14) 0.2276(6) 0.053(5) Uani 1 1 d D .
Br6 Br 0.26998(11) 1.04445(19) -0.06894(8) 0.0332(7) Uani 1 1 d . .
Mo11 Mo 0.18811(7) 1.68273(14) 0.53641(7) 0.0164(4) Uani 1 1 d . .
O71 O 0.2024(5) 1.4548(11) 0.5950(5) 0.024(4) Uani 1 1 d . U
H71 H 0.2022 1.4672 0.6288 0.029 Uiso 1 1 calc R .
O65 O -0.1283(6) 0.8236(12) 0.2943(5) 0.037(4) Uani 1 1 d . .
H65C H -0.0952 0.8333 0.2869 0.055 Uiso 1 1 d G .
H65D H -0.1262 0.8057 0.3228 0.055 Uiso 1 1 d G .
O68 O -0.3229(6) 1.3275(11) 0.3284(4) 0.029(4) Uani 1 1 d . .
H68D H -0.2901 1.3187 0.3201 0.043 Uiso 1 1 d G .
H68E H -0.3206 1.3325 0.3583 0.043 Uiso 1 1 d G .
C119 C 0.0787(9) 0.9640(18) 0.4912(8) 0.034(6) Uani 1 1 d . .
H11H H 0.0396 0.9450 0.4882 0.041 Uiso 1 1 calc R .
H11I H 0.0984 0.9358 0.5187 0.041 Uiso 1 1 calc R .
C110 C -0.0092(8) 1.3311(12) 0.4129(7) 0.019(4) Uani 1 1 d . .
H11J H 0.0217 1.3429 0.3942 0.023 Uiso 1 1 calc R .
H11K H -0.0046 1.3678 0.4408 0.023 Uiso 1 1 calc R .
C107 C -0.0052(10) 1.2479(16) 0.5891(7) 0.029(5) Uani 1 1 d . U
H10H H 0.0125 1.3047 0.5931 0.034 Uiso 1 1 calc R .
H10I H -0.0421 1.2517 0.6007 0.034 Uiso 1 1 calc R .
C97 C -0.2381(5) 1.5948(6) 0.3508(3) 0.025(3) Uani 1 1 d D U
H97A H -0.2656 1.6148 0.3712 0.030 Uiso 1 1 calc R .
H97B H -0.2042 1.6298 0.3571 0.030 Uiso 1 1 calc DR .
C94 C -0.3652(8) 1.5789(18) 0.3153(8) 0.051(7) Uani 1 1 d D U
H94A H -0.3763 1.6387 0.3086 0.061 Uiso 1 1 calc R .
H94B H -0.3567 1.5717 0.3492 0.061 Uiso 1 1 calc R .
C25 C 0.4904(8) 1.2753(16) -0.0046(8) 0.020(5) Uani 1 1 d . U
H25A H 0.4750 1.3338 -0.0060 0.024 Uiso 1 1 calc R .
H25B H 0.5303 1.2800 -0.0086 0.024 Uiso 1 1 calc R .
C45 C 0.2504(6) 1.3883(8) 0.1399(4) 0.039(4) Uani 1 1 d D U
H45A H 0.2155 1.3565 0.1318 0.047 Uiso 1 1 calc DR .
H45B H 0.2800 1.3567 0.1263 0.047 Uiso 1 1 calc R .
C51 C 0.4274(10) 1.4394(13) 0.2012(9) 0.088(7) Uani 1 1 d D U
H51A H 0.4329 1.4335 0.2354 0.106 Uiso 1 1 calc R .
H51B H 0.4553 1.4032 0.1881 0.106 Uiso 1 1 calc R .
O3 O 0.2005(4) 1.0323(8) 0.0966(4) 0.006(3) Uani 1 1 d . U
H3 H 0.2002 1.0193 0.1303 0.008 Uiso 1 1 calc R .
Mo10 Mo 0.33018(7) 1.69137(13) 0.54020(6) 0.0149(4) Uani 1 1 d . .
C57 C 0.0399(7) 1.2466(14) 0.0109(6) 0.016(4) Uani 1 1 d . U
H57A H 0.0714 1.2700 0.0315 0.019 Uiso 1 1 calc R .
H57B H 0.0449 1.1840 0.0095 0.019 Uiso 1 1 calc R .
C54 C 0.2958(10) 1.2618(18) 0.2558(6) 0.037(7) Uani 1 1 d D .
H54A H 0.3344 1.2827 0.2616 0.044 Uiso 1 1 calc R .
H54B H 0.2739 1.2879 0.2790 0.044 Uiso 1 1 calc R .
C90 C -0.2948(9) 1.7267(16) 0.2435(6) 0.025(5) Uani 1 1 d . U
H90A H -0.3331 1.7046 0.2371 0.030 Uiso 1 1 calc R .
H90B H -0.2727 1.7036 0.2196 0.030 Uiso 1 1 calc R .
C120 C 0.1071(10) 0.9365(18) 0.4450(8) 0.043(7) Uani 1 1 d . .
H12U H 0.0824 0.9521 0.4173 0.065 Uiso 1 1 calc GR .
H12V H 0.1133 0.8748 0.4453 0.065 Uiso 1 1 calc GR .
H12W H 0.1426 0.9661 0.4447 0.065 Uiso 1 1 calc GR .
C82 C -0.1754(10) 1.1209(18) 0.1447(8) 0.075(8) Uani 1 1 d . U
H82A H -0.1984 1.0830 0.1232 0.090 Uiso 1 1 calc R .
H82B H -0.1502 1.1540 0.1269 0.090 Uiso 1 1 calc R .
C68 C 0.1822(7) 1.2346(12) -0.1568(6) 0.056(4) Uani 1 1 d . U
H68A H 0.2057 1.1856 -0.1619 0.084 Uiso 1 1 calc GR .
H68B H 0.2046 1.2867 -0.1547 0.084 Uiso 1 1 calc GR .
H68C H 0.1529 1.2396 -0.1827 0.084 Uiso 1 1 calc GR .
O50 O 0.2966(5) 1.6740(11) 0.7414(5) 0.022(3) Uani 1 1 d . U
H50 H 0.2680 1.7014 0.7319 0.033 Uiso 1 1 calc GR .
C130 C 0.1689(8) 0.8504(13) 0.3510(5) 0.043(5) Uani 1 1 d D .
H13H H 0.1813 0.8729 0.3823 0.052 Uiso 1 1 calc R .
H13I H 0.1360 0.8138 0.3530 0.052 Uiso 1 1 calc DR .
C115 C 0.1571(9) 1.266(2) 0.3839(8) 0.049(7) Uani 1 1 d . U
H11L H 0.1901 1.2634 0.4071 0.059 Uiso 1 1 calc R .
H11M H 0.1442 1.3260 0.3813 0.059 Uiso 1 1 calc R .
O48 O 0.0780(6) 1.5140(12) 0.4944(5) 0.028(4) Uani 1 1 d . U
C64 C 0.1068(8) 1.5546(17) -0.0512(7) 0.032(6) Uani 1 1 d . .
H64A H 0.0862 1.5310 -0.0793 0.048 Uiso 1 1 calc GR .
H64B H 0.1451 1.5336 -0.0486 0.048 Uiso 1 1 calc GR .
H64C H 0.1068 1.6170 -0.0531 0.048 Uiso 1 1 calc GR .
Mo5 Mo 0.12153(7) 0.99873(14) 0.04487(6) 0.0155(4) Uani 1 1 d . .
O26 O 0.3259(5) 1.4739(10) 0.6110(4) 0.013(3) Uani 1 1 d . U
O58 O 0.1283(6) 1.1676(13) 0.2044(5) 0.032(4) Uani 1 1 d . .
C113 C 0.0992(7) 1.2336(16) 0.4469(7) 0.020(5) Uani 1 1 d . .
H11N H 0.1292 1.2104 0.4693 0.024 Uiso 1 1 calc R .
H11O H 0.1010 1.2965 0.4491 0.024 Uiso 1 1 calc R .
C55 C 0.2944(11) 1.1655(15) 0.2596(7) 0.040(6) Uani 1 1 d D .
H55A H 0.3127 1.1410 0.2338 0.048 Uiso 1 1 calc R .
H55B H 0.2553 1.1467 0.2558 0.048 Uiso 1 1 calc R .
C88 C -0.0939(8) 1.4699(17) 0.1271(7) 0.034(5) Uani 1 1 d . U
H88A H -0.0683 1.4898 0.1055 0.051 Uiso 1 1 calc GR .
H88B H -0.0727 1.4448 0.1544 0.051 Uiso 1 1 calc GR .
H88C H -0.1156 1.5182 0.1366 0.051 Uiso 1 1 calc GR .
C100 C -0.2351(7) 1.5012(16) 0.4498(6) 0.044(6) Uani 1 1 d D .
H10U H -0.2541 1.5564 0.4465 0.066 Uiso 1 1 calc GR .
H10V H -0.2155 1.4964 0.4810 0.066 Uiso 1 1 calc GR .
H10W H -0.2624 1.4552 0.4447 0.066 Uiso 1 1 calc GR .
C38 C 0.5445(8) 1.1140(15) -0.0463(7) 0.018(5) Uani 1 1 d . U
H38A H 0.5560 1.1393 -0.0751 0.022 Uiso 1 1 calc R .
H38B H 0.5670 1.1400 -0.0195 0.022 Uiso 1 1 calc R .
C28 C 0.5178(9) 1.2543(15) 0.1299(8) 0.031(5) Uani 1 1 d . .
H28A H 0.5322 1.1959 0.1308 0.047 Uiso 1 1 calc GR .
H28B H 0.4798 1.2541 0.1382 0.047 Uiso 1 1 calc GR .
H28C H 0.5411 1.2898 0.1519 0.047 Uiso 1 1 calc GR .
C32 C 0.2712(8) 1.3851(16) -0.0598(7) 0.027(5) Uani 1 1 d . U
H32A H 0.2704 1.4032 -0.0921 0.041 Uiso 1 1 calc GR .
H32B H 0.2887 1.4295 -0.0394 0.041 Uiso 1 1 calc GR .
H32C H 0.2332 1.3757 -0.0524 0.041 Uiso 1 1 calc GR .
N11 N 0.0677(3) 1.8014(5) 0.7633(2) 0.0078(14) Uani 1 1 d D .
H11Y H 0.0408 1.8296 0.7482 0.012 Uiso 1 1 d DG .
HA H 0.0881 1.7787 0.7438 0.012 Uiso 1 1 d DG .
C35 C 0.4893(9) 1.2654(18) -0.1777(8) 0.041(6) Uani 1 1 d . U
H35A H 0.4760 1.3249 -0.1815 0.049 Uiso 1 1 calc R .
H35B H 0.5296 1.2679 -0.1679 0.049 Uiso 1 1 calc R .
Mo6 Mo 0.18781(7) 0.80678(14) 0.03618(6) 0.0170(4) Uani 1 1 d . .
O38 O 0.2048(6) 1.2219(11) 0.5392(5) 0.025(4) Uani 1 1 d . .
O53 O 0.5353(5) 0.9014(11) 0.3003(5) 0.036(4) Uani 1 1 d D .
C89 C -0.2697(9) 1.6963(15) 0.2918(7) 0.034(6) Uani 1 1 d . .
H89A H -0.2332 1.7243 0.2986 0.041 Uiso 1 1 calc R .
H89B H -0.2937 1.7178 0.3147 0.041 Uiso 1 1 calc R .
C122 C 0.3249(8) 0.6298(15) 0.3610(7) 0.024(5) Uani 1 1 d . .
H12J H 0.3079 0.6018 0.3866 0.029 Uiso 1 1 calc R .
H12K H 0.3562 0.6652 0.3746 0.029 Uiso 1 1 calc R .
C76 C -0.3916(10) 1.489(2) 0.1507(10) 0.054(8) Uani 1 1 d . .
H76A H -0.3771 1.5158 0.1241 0.081 Uiso 1 1 calc GR .
H76B H -0.4008 1.5328 0.1726 0.081 Uiso 1 1 calc GR .
H76C H -0.4250 1.4562 0.1401 0.081 Uiso 1 1 calc GR .
C49 C 0.3202(9) 1.434(2) 0.2087(9) 0.050(7) Uani 1 1 d . U
H49A H 0.3143 1.4957 0.2047 0.060 Uiso 1 1 calc R .
H49B H 0.3302 1.4228 0.2422 0.060 Uiso 1 1 calc R .
C56 C 0.3230(11) 1.1283(19) 0.3061(7) 0.062(8) Uani 1 1 d D U
H56A H 0.3247 1.0660 0.3039 0.093 Uiso 1 1 calc GR .
H56B H 0.3015 1.1442 0.3315 0.093 Uiso 1 1 calc GR .
H56C H 0.3606 1.1513 0.3121 0.093 Uiso 1 1 calc GR .
C84 C -0.1771(5) 0.9966(9) 0.1865(4) 0.039(3) Uani 1 1 d . .
H84A H -0.1875 0.9738 0.1553 0.058 Uiso 1 1 calc GR .
H84B H -0.2105 1.0142 0.2001 0.058 Uiso 1 1 calc GR .
H84C H -0.1578 0.9524 0.2059 0.058 Uiso 1 1 calc GR .
C40 C 0.6147(8) 0.9948(17) -0.0506(7) 0.038(7) Uani 1 1 d . .
H40A H 0.6287 1.0295 -0.0749 0.058 Uiso 1 1 calc GR .
H40B H 0.6170 0.9344 -0.0587 0.058 Uiso 1 1 calc GR .
H40C H 0.6370 1.0055 -0.0210 0.058 Uiso 1 1 calc GR .
C71 C -0.0626(8) 1.1425(16) -0.1190(9) 0.042(6) Uani 1 1 d . .
H71A H -0.0966 1.1570 -0.1046 0.050 Uiso 1 1 calc R .
H71B H -0.0608 1.1804 -0.1460 0.050 Uiso 1 1 calc R .
O60 O -0.0124(6) 0.8262(13) 0.2733(5) 0.044(5) Uani 1 1 d . .
H60 H 0.0152 0.7912 0.2729 0.067 Uiso 1 1 d G .
C36 C 0.4812(8) 1.2231(13) -0.2244(6) 0.051(5) Uani 1 1 d . U
H36A H 0.5042 1.2517 -0.2455 0.076 Uiso 1 1 calc GR .
H36B H 0.4422 1.2270 -0.2369 0.076 Uiso 1 1 calc GR .
H36C H 0.4920 1.1630 -0.2213 0.076 Uiso 1 1 calc GR .
Mo3 Mo 0.33747(7) 1.16665(13) 0.09165(6) 0.0161(4) Uani 1 1 d . .
O39 O 0.1519(5) 1.2850(12) 0.6142(5) 0.028(4) Uani 1 1 d . .
O11 O 0.1397(5) 0.8801(10) 0.0692(4) 0.015(2) Uani 1 1 d . U
Mo12 Mo 0.12187(6) 1.49044(14) 0.54519(6) 0.0166(5) Uani 1 1 d . .
N5 N 0.2635(7) 1.3859(13) 0.1928(4) 0.048(5) Uani 1 1 d D .
O8 O 0.3824(6) 1.0951(11) 0.0537(5) 0.018(3) Uani 1 1 d . U
Mo9 Mo 0.40683(7) 1.50919(13) 0.56838(7) 0.0167(4) Uani 1 1 d . .
C102 C -0.1562(4) 1.5947(8) 0.2861(4) 0.050(4) Uani 1 1 d D U
H10X H -0.1502 1.6572 0.2862 0.060 Uiso 1 1 calc DR .
H10Y H -0.1456 1.5712 0.3175 0.060 Uiso 1 1 calc DR .
O17 O 0.3789(5) 1.1758(12) 0.1436(5) 0.022(3) Uani 1 1 d . U
Cr2 Cr 0.26372(12) 1.5027(3) 0.56356(11) 0.0108(7) Uani 1 1 d . .
C93 C -0.3151(8) 1.5532(18) 0.2893(8) 0.039(6) Uani 1 1 d D U
H93A H -0.3068 1.4924 0.2961 0.047 Uiso 1 1 calc R .
H93B H -0.3265 1.5579 0.2557 0.047 Uiso 1 1 calc R .
Cr1 Cr 0.26353(13) 0.9866(3) 0.06280(10) 0.0122(7) Uani 1 1 d . .
O7 O 0.3848(5) 0.8608(10) 0.0826(4) 0.010(3) Uani 1 1 d . U
N6 N 0.0413(6) 1.2832(12) -0.0374(6) 0.017(4) Uani 1 1 d . U
C15 C 0.5540(9) 1.4751(16) 0.4536(8) 0.026(6) Uani 1 1 d . .
H15A H 0.5306 1.5025 0.4277 0.031 Uiso 1 1 calc R .
H15B H 0.5441 1.5004 0.4829 0.031 Uiso 1 1 calc R .
O31 O 0.2016(5) 1.5382(11) 0.5156(5) 0.018(3) Uani 1 1 d . .
H31 H 0.2057 1.5255 0.4824 0.021 Uiso 1 1 calc R .
N4 N 0.4621(6) 1.2253(12) -0.0459(5) 0.013(4) Uani 1 1 d . U
O19 O 0.1539(5) 1.2064(10) 0.1122(4) 0.017(3) Uani 1 1 d . .
C42 C 0.1640(5) 1.3865(9) 0.2248(4) 0.034(2) Uani 1 1 d D U
H42A H 0.1434 1.3847 0.1934 0.041 Uiso 1 1 calc R .
H42B H 0.1706 1.3267 0.2348 0.041 Uiso 1 1 calc DR .
O16 O 0.4498(5) 0.9602(10) 0.0241(5) 0.025(4) Uani 1 1 d . .
C2 C 0.3157(8) 1.0003(15) 0.1591(6) 0.016(4) Uani 1 1 d . U
H2D H 0.2820 1.0320 0.1652 0.019 Uiso 1 1 calc R .
H2E H 0.3469 1.0233 0.1802 0.019 Uiso 1 1 calc R .
O49 O 0.0761(5) 1.4640(12) 0.5873(5) 0.024(4) Uani 1 1 d . U
C92 C -0.3216(10) 1.8598(17) 0.1931(7) 0.058(8) Uani 1 1 d . .
H92A H -0.3027 1.8333 0.1686 0.086 Uiso 1 1 calc GR .
H92B H -0.3177 1.9219 0.1915 0.086 Uiso 1 1 calc GR .
H92C H -0.3610 1.8447 0.1888 0.086 Uiso 1 1 calc GR .
O37 O 0.1481(5) 1.3821(9) 0.5272(4) 0.020(3) Uani 1 1 d . U
C58 C -0.0138(9) 1.2653(19) 0.0323(8) 0.036(6) Uani 1 1 d . .
H58A H -0.0453 1.2351 0.0150 0.043 Uiso 1 1 calc R .
H58B H -0.0217 1.3272 0.0313 0.043 Uiso 1 1 calc R .
O42 O 0.4480(5) 1.5256(11) 0.5253(5) 0.027(4) Uani 1 1 d . U
N3 N 0.4613(7) 1.2649(14) 0.4530(7) 0.023(5) Uani 1 1 d . .
C27 C 0.5184(9) 1.2903(17) 0.0812(7) 0.026(5) Uani 1 1 d . U
H27A H 0.5036 1.3492 0.0805 0.031 Uiso 1 1 calc R .
H27B H 0.5572 1.2933 0.0737 0.031 Uiso 1 1 calc R .
O20 O 0.2026(6) 1.2675(11) 0.0382(5) 0.022(4) Uani 1 1 d . .
C118 C 0.0813(10) 1.0609(19) 0.4976(9) 0.032(7) Uani 1 1 d . .
H11P H 0.1189 1.0815 0.4932 0.039 Uiso 1 1 calc R .
H11Q H 0.0738 1.0754 0.5296 0.039 Uiso 1 1 calc R .
O24 O 0.1912(5) 0.7240(11) 0.0757(5) 0.020(3) Uani 1 1 d . U
N8 N -0.2615(6) 1.6037(13) 0.3002(4) 0.025(3) Uani 1 1 d D U
O5 O 0.2019(5) 0.9489(10) 0.0142(4) 0.011(3) Uani 1 1 d . U
H5 H 0.2060 0.9609 -0.0191 0.014 Uiso 1 1 calc R .
C41 C 0.2222(5) 1.4283(10) 0.2201(5) 0.044(4) Uani 1 1 d D U
H41A H 0.2150 1.4858 0.2066 0.053 Uiso 1 1 calc R .
H41B H 0.2405 1.4368 0.2519 0.053 Uiso 1 1 calc R .
O27 O 0.2638(5) 1.6216(10) 0.5896(4) 0.014(3) Uani 1 1 d . U
C106 C -0.0133(7) 1.2250(16) 0.5356(7) 0.025(5) Uani 1 1 d . U
H10J H -0.0233 1.1640 0.5319 0.030 Uiso 1 1 calc R .
H10K H -0.0443 1.2591 0.5202 0.030 Uiso 1 1 calc R .
O36 O 0.1407(6) 1.6062(11) 0.5696(5) 0.024(3) Uani 1 1 d . U
C18 C 0.3693(6) 1.1749(14) 0.4476(6) 0.015(4) Uani 1 1 d . .
H18A H 0.3826 1.1368 0.4737 0.018 Uiso 1 1 calc R .
H18B H 0.3783 1.1485 0.4184 0.018 Uiso 1 1 calc R .
O77 O 0.3858(6) 1.6277(11) 0.5841(5) 0.023(4) Uani 1 1 d . U
C12 C 0.5189(9) 1.2272(16) 0.6326(7) 0.035(6) Uani 1 1 d . .
H12X H 0.5365 1.2834 0.6355 0.052 Uiso 1 1 calc GR .
H12Y H 0.5389 1.1876 0.6545 0.052 Uiso 1 1 calc GR .
HB H 0.4804 1.2318 0.6395 0.052 Uiso 1 1 calc GR .
O33 O 0.3846(5) 1.3928(10) 0.5544(5) 0.016(3) Uani 1 1 d . .
C1 C 0.2566(8) 0.8600(17) 0.1384(7) 0.029(5) Uani 1 1 d . U
H1D H 0.2539 0.7988 0.1463 0.035 Uiso 1 1 calc R .
H1E H 0.2214 0.8877 0.1443 0.035 Uiso 1 1 calc R .
O21 O 0.0788(5) 1.0274(11) 0.0852(5) 0.021(4) Uani 1 1 d D .
C10 C 0.4854(8) 1.2517(16) 0.5423(7) 0.021(5) Uani 1 1 d . U
H10L H 0.4459 1.2537 0.5479 0.025 Uiso 1 1 calc R .
H10M H 0.5002 1.3106 0.5437 0.025 Uiso 1 1 calc R .
O14 O 0.3696(5) 0.7727(11) -0.0040(5) 0.019(4) Uani 1 1 d . .
C53 C 0.2707(8) 1.2855(15) 0.2061(6) 0.022(4) Uani 1 1 d D U
H53A H 0.2337 1.2585 0.2006 0.026 Uiso 1 1 calc R .
H53B H 0.2942 1.2593 0.1841 0.026 Uiso 1 1 calc R .
O44 O 0.3700(5) 1.7145(11) 0.4954(5) 0.023(4) Uani 1 1 d . U
C91 C -0.2957(9) 1.8277(17) 0.2406(7) 0.036(6) Uani 1 1 d . U
H91A H -0.3170 1.8505 0.2650 0.043 Uiso 1 1 calc R .
H91B H -0.2573 1.8494 0.2465 0.043 Uiso 1 1 calc R .
O30 O 0.2674(5) 1.3840(10) 0.5389(5) 0.015(3) Uani 1 1 d . U
H30 H 0.2699 1.3764 0.5050 0.018 Uiso 1 1 calc R .
C9 C 0.4910(7) 1.2131(15) 0.4953(7) 0.016(5) Uani 1 1 d . U
H9A H 0.4755 1.1547 0.4946 0.019 Uiso 1 1 calc R .
H9B H 0.5308 1.2083 0.4913 0.019 Uiso 1 1 calc R .
O70 O 0.3233(5) 1.5462(10) 0.5256(4) 0.012(3) Uani 1 1 d . U
H70 H 0.3193 1.5291 0.4922 0.015 Uiso 1 1 calc R .
C135 C 0.3707(8) 0.8933(16) 0.4182(8) 0.029(5) Uani 1 1 d . .
H13J H 0.3513 0.9206 0.4426 0.035 Uiso 1 1 calc R .
H13K H 0.3931 0.8455 0.4325 0.035 Uiso 1 1 calc R .
O41 O 0.3811(5) 1.3104(11) 0.6454(5) 0.021(3) Uani 1 1 d . .
C65 C 0.0960(7) 1.2487(17) -0.0540(7) 0.026(5) Uani 1 1 d . U
H65A H 0.1269 1.2631 -0.0302 0.031 Uiso 1 1 calc R .
H65B H 0.0935 1.1857 -0.0555 0.031 Uiso 1 1 calc R .
O6 O 0.2690(5) 1.1096(10) 0.0391(4) 0.013(3) Uani 1 1 d . .
H6 H 0.2719 1.1184 0.0053 0.016 Uiso 1 1 calc R .
C13 C 0.4788(7) 1.3626(15) 0.4538(7) 0.016(4) Uani 1 1 d . .
H13Q H 0.4592 1.3914 0.4264 0.020 Uiso 1 1 calc R .
H13R H 0.4667 1.3898 0.4818 0.020 Uiso 1 1 calc R .
O40 O 0.3443(6) 1.2258(11) 0.5632(5) 0.023(4) Uani 1 1 d . U
C73 C -0.2833(7) 1.3001(16) 0.1660(6) 0.021(5) Uani 1 1 d . U
H73A H -0.2567 1.3322 0.1878 0.026 Uiso 1 1 calc R .
H73B H -0.3041 1.2613 0.1848 0.026 Uiso 1 1 calc R .
O10 O 0.1484(5) 1.1144(9) 0.0273(4) 0.013(3) Uani 1 1 d . U
C121 C 0.2834(8) 0.6840(16) 0.3338(6) 0.023(5) Uani 1 1 d . .
H12L H 0.2577 0.6468 0.3141 0.027 Uiso 1 1 calc R .
H12M H 0.3027 0.7208 0.3130 0.027 Uiso 1 1 calc R .
O18 O 0.3436(5) 1.2615(10) 0.0628(5) 0.017(4) Uani 1 1 d . .
C4 C 0.2892(7) 0.9012(13) 0.2223(6) 0.012(4) Uani 1 1 d . U
H4A H 0.3131 0.9405 0.2423 0.014 Uiso 1 1 calc R .
H4B H 0.2506 0.9221 0.2213 0.014 Uiso 1 1 calc R .
C123 C 0.3465(10) 0.5596(19) 0.3277(9) 0.046(7) Uani 1 1 d . .
H12N H 0.3144 0.5268 0.3133 0.055 Uiso 1 1 calc R .
H12O H 0.3635 0.5889 0.3025 0.055 Uiso 1 1 calc R .
O45 O 0.3307(6) 1.7835(10) 0.5752(5) 0.018(4) Uani 1 1 d . .
C5 C 0.2609(6) 1.6296(13) 0.6376(5) 0.009(3) Uani 1 1 d . U
H5A H 0.2248 1.6060 0.6444 0.011 Uiso 1 1 calc R .
H5B H 0.2607 1.6912 0.6451 0.011 Uiso 1 1 calc R .
O47 O 0.1910(6) 1.7707(12) 0.5730(6) 0.033(4) Uani 1 1 d . .
C30 C 0.3663(8) 1.3087(17) -0.0510(8) 0.027(5) Uani 1 1 d . U
H30A H 0.3799 1.3457 -0.0246 0.032 Uiso 1 1 calc R .
H30B H 0.3749 1.3374 -0.0798 0.032 Uiso 1 1 calc R .
O1 O 0.2638(5) 0.8682(10) 0.0867(4) 0.013(3) Uani 1 1 d . .
C14 C 0.5402(8) 1.3761(15) 0.4536(8) 0.022(5) Uani 1 1 d . .
H14A H 0.5528 1.3490 0.4258 0.026 Uiso 1 1 calc R .
H14B H 0.5602 1.3490 0.4814 0.026 Uiso 1 1 calc R .
O4 O 0.3244(5) 0.9456(11) 0.0248(5) 0.015(3) Uani 1 1 d . .
H4 H 0.3207 0.9630 -0.0085 0.018 Uiso 1 1 calc R .
C3 C 0.3073(8) 0.9027(17) 0.1722(8) 0.021(5) Uani 1 1 d . U
O13 O 0.3302(5) 0.7090(11) 0.0753(5) 0.021(4) Uani 1 1 d . U
C133 C 0.2883(9) 0.796(2) 0.3997(8) 0.041(7) Uani 1 1 d . .
H13L H 0.2654 0.8292 0.4197 0.049 Uiso 1 1 calc R .
H13M H 0.3111 0.7561 0.4200 0.049 Uiso 1 1 calc R .
O22 O 0.0789(5) 0.9757(11) -0.0046(5) 0.020(4) Uani 1 1 d . .
C6 C 0.3213(7) 1.4939(15) 0.6603(6) 0.019(4) Uani 1 1 d . .
H6A H 0.3571 1.4804 0.6785 0.023 Uiso 1 1 calc R .
H6B H 0.2929 1.4561 0.6715 0.023 Uiso 1 1 calc R .
C79 C -0.3690(9) 1.0893(17) 0.0840(7) 0.032(6) Uani 1 1 d . .
H79A H -0.3897 1.1353 0.0663 0.038 Uiso 1 1 calc R .
H79B H -0.3479 1.0578 0.0621 0.038 Uiso 1 1 calc R .
C87 C -0.1316(8) 1.4049(18) 0.1040(7) 0.043(7) Uani 1 1 d . .
H87A H -0.1091 1.3612 0.0901 0.051 Uiso 1 1 calc R .
H87B H -0.1555 1.4326 0.0785 0.051 Uiso 1 1 calc R .
C17 C 0.3972(6) 1.2638(15) 0.4541(7) 0.018(5) Uani 1 1 d . .
H17A H 0.3888 1.2875 0.4842 0.021 Uiso 1 1 calc R .
H17B H 0.3803 1.3022 0.4294 0.021 Uiso 1 1 calc R .
C117 C 0.0383(9) 1.1055(16) 0.4626(8) 0.028(6) Uani 1 1 d . .
H11R H 0.0421 1.0829 0.4312 0.033 Uiso 1 1 calc R .
H11S H 0.0007 1.0908 0.4702 0.033 Uiso 1 1 calc R .
C20 C 0.2736(8) 1.1042(17) 0.4382(7) 0.029(6) Uani 1 1 d . .
H20A H 0.2875 1.0747 0.4121 0.043 Uiso 1 1 calc GR .
H20B H 0.2337 1.1142 0.4313 0.043 Uiso 1 1 calc GR .
H20C H 0.2804 1.0691 0.4662 0.043 Uiso 1 1 calc GR .
C29 C 0.3975(7) 1.2225(16) -0.0464(7) 0.023(5) Uani 1 1 d . U
H29A H 0.3824 1.1855 -0.0724 0.028 Uiso 1 1 calc R .
H29B H 0.3888 1.1949 -0.0173 0.028 Uiso 1 1 calc R .
C127 C 0.1307(9) 0.5882(16) 0.3942(8) 0.042(6) Uani 1 1 d . U
H12P H 0.1103 0.6375 0.4052 0.050 Uiso 1 1 calc R .
H12Q H 0.1497 0.5591 0.4217 0.050 Uiso 1 1 calc R .
C85 C -0.2108(9) 1.306(2) 0.1079(7) 0.035(6) Uani 1 1 d . U
H85A H -0.1906 1.2687 0.0879 0.042 Uiso 1 1 calc R .
H85B H -0.2346 1.3443 0.0872 0.042 Uiso 1 1 calc R .
C21 C 0.4799(8) 1.2185(17) 0.4092(8) 0.022(5) Uani 1 1 d . U
H21A H 0.5209 1.2172 0.4116 0.026 Uiso 1 1 calc R .
H21B H 0.4666 1.1588 0.4087 0.026 Uiso 1 1 calc R .
C47 C 0.2341(8) 1.4676(11) 0.0604(6) 0.035(5) Uani 1 1 d D .
H47A H 0.2640 1.4317 0.0501 0.042 Uiso 1 1 calc R .
H47B H 0.1987 1.4371 0.0524 0.042 Uiso 1 1 calc R .
C66 C 0.1113(9) 1.2819(19) -0.1021(8) 0.044(7) Uani 1 1 d . .
H66A H 0.1237 1.3420 -0.0994 0.052 Uiso 1 1 calc R .
H66B H 0.0785 1.2789 -0.1255 0.052 Uiso 1 1 calc R .
C81 C -0.2147(7) 1.1851(14) 0.1718(6) 0.041(5) Uani 1 1 d . .
H81A H -0.2400 1.1508 0.1890 0.049 Uiso 1 1 calc R .
H81B H -0.1912 1.2201 0.1945 0.049 Uiso 1 1 calc R .
C19 C 0.3035(7) 1.1897(17) 0.4462(7) 0.024(5) Uani 1 1 d . U
H19A H 0.2948 1.2149 0.4758 0.029 Uiso 1 1 calc R .
H19B H 0.2908 1.2297 0.4208 0.029 Uiso 1 1 calc R .
C86 C -0.1688(9) 1.3603(19) 0.1364(8) 0.036(6) Uani 1 1 d . U
H86A H -0.1459 1.3243 0.1590 0.044 Uiso 1 1 calc R .
H86B H -0.1880 1.4035 0.1538 0.044 Uiso 1 1 calc R .
C23 C 0.4872(11) 1.209(2) 0.3247(8) 0.051(7) Uani 1 1 d . .
H23A H 0.5281 1.2134 0.3307 0.061 Uiso 1 1 calc R .
H23B H 0.4767 1.1484 0.3251 0.061 Uiso 1 1 calc R .
C77 C -0.2876(7) 1.1953(16) 0.0997(6) 0.017(4) Uani 1 1 d . U
H77A H -0.2638 1.1632 0.0801 0.021 Uiso 1 1 calc R .
H77B H -0.3103 1.2355 0.0793 0.021 Uiso 1 1 calc R .
C132 C 0.1068(13) 0.936(2) 0.2742(10) 0.199(13) Uani 1 1 d D .
H13N H 0.0909 0.8802 0.2664 0.299 Uiso 1 1 calc GR .
H13O H 0.1221 0.9603 0.2470 0.299 Uiso 1 1 calc DGR .
H13P H 0.0779 0.9744 0.2834 0.299 Uiso 1 1 calc DGR .
C128 C 0.0866(9) 0.5228(18) 0.3674(9) 0.045(7) Uani 1 1 d . .
H12R H 0.0599 0.5548 0.3464 0.067 Uiso 1 1 calc GR .
H12S H 0.0670 0.4922 0.3901 0.067 Uiso 1 1 calc GR .
H12T H 0.1062 0.4819 0.3496 0.067 Uiso 1 1 calc GR .
C116 C 0.1732(8) 1.2289(13) 0.3305(6) 0.065(5) Uani 1 1 d . U
H11T H 0.1582 1.1713 0.3252 0.098 Uiso 1 1 calc GR .
H11U H 0.2136 1.2275 0.3303 0.098 Uiso 1 1 calc GR .
H11V H 0.1570 1.2668 0.3059 0.098 Uiso 1 1 calc DGR .
C52 C 0.4367(10) 1.5331(13) 0.1882(9) 0.114(8) Uani 1 1 d D U
H52A H 0.4295 1.5398 0.1545 0.171 Uiso 1 1 calc GR .
H52B H 0.4751 1.5493 0.1983 0.171 Uiso 1 1 calc GR .
H52C H 0.4114 1.5697 0.2033 0.171 Uiso 1 1 calc GR .
HC H 0.481(3) 1.130(3) 0.200(3) 0.03(3) Uiso 1 1 d D .
HD H 0.058(2) 1.765(3) 0.7802(18) 0.00(2) Uiso 1 1 d D .
HE H 0.512(3) 1.034(8) 0.210(5) 0.33(11) Uiso 1 1 d D .
HF H 0.090(2) 1.840(3) 0.775(2) 0.03(3) Uiso 1 1 d D .

loop_
_atom_site_aniso_label
_atom_site_aniso_U_11
_atom_site_aniso_U_22
_atom_site_aniso_U_33
_atom_site_aniso_U_23
_atom_site_aniso_U_13
_atom_site_aniso_U_12
O46 0.017(7) 0.016(9) 0.052(10) 0.004(8) 0.005(6) 0.003(7)
O25 0.040(6) 0.035(6) 0.019(5) 0.014(4) 0.003(4) -0.009(4)
N2 0.024(5) 0.026(5) 0.025(5) 0.001(3) 0.001(3) 0.001(3)
N1 0.015(5) 0.015(6) 0.016(5) 0.002(4) -0.004(4) -0.004(4)
O67 0.026(7) 0.062(12) 0.029(8) -0.004(8) 0.010(6) 0.001(8)
C134 0.045(13) 0.026(14) 0.018(11) -0.014(10) -0.002(9) 0.001(12)
C74 0.032(11) 0.027(12) 0.023(10) 0.014(9) -0.016(8) -0.002(9)
C124 0.034(11) 0.028(14) 0.059(15) 0.013(13) 0.008(10) 0.010(12)
C112 0.072(9) 0.072(9) 0.073(9) 0.000(3) 0.007(3) 0.000(3)
C24 0.049(5) 0.049(5) 0.046(5) -0.002(2) 0.006(3) 0.001(3)
C95 0.031(6) 0.008(5) 0.035(6) 0.004(5) -0.007(5) -0.004(5)
C7 0.016(5) 0.016(5) 0.016(5) 0.0000(13) 0.0017(14) 0.0000(13)
C62 0.031(12) 0.026(13) 0.014(10) -0.003(10) 0.007(8) -0.003(11)
C126 0.009(6) 0.051(12) 0.012(7) 0.013(7) -0.006(5) -0.008(7)
O63 0.005(3) 0.005(3) 0.005(3) 0.005(2) 0.006(2) 0.004(2)
Mo1 0.0123(9) 0.0160(12) 0.0148(9) 0.0006(9) 0.0019(7) 0.0012(9)
O35 0.013(5) 0.022(7) 0.012(6) 0.005(5) -0.005(4) -0.005(5)
O43 0.006(6) 0.018(9) 0.042(9) -0.006(8) -0.007(6) 0.000(7)
N10 0.021(7) 0.042(11) 0.008(7) -0.004(7) 0.003(6) -0.006(8)
O52 0.042(9) 0.023(9) 0.056(10) 0.012(8) -0.004(7) -0.005(7)
Br1 1.96(11) 1.82(12) 0.57(3) 0.12(5) 0.14(5) 1.19(10)
C125 0.016(8) 0.046(12) 0.018(9) 0.006(8) 0.002(7) -0.014(8)
C136 0.039(12) 0.018(12) 0.031(11) -0.012(9) 0.002(9) 0.003(10)
C59 0.041(10) 0.054(14) 0.025(9) 0.000(8) 0.014(7) 0.001(9)
C50 0.049(11) 0.069(14) 0.058(12) 0.047(9) -0.037(8) -0.048(10)
C44 0.043(5) 0.047(5) 0.047(5) -0.001(3) 0.003(3) 0.001(3)
C8 0.043(9) 0.036(9) 0.031(8) -0.002(5) 0.010(6) -0.001(6)
C63 0.036(12) 0.013(10) 0.038(13) -0.002(9) 0.002(10) 0.005(9)
C114 0.015(8) 0.048(12) 0.017(8) 0.015(8) 0.007(7) -0.006(8)
O59 0.025(4) 0.030(4) 0.029(4) 0.000(2) 0.004(2) -0.001(2)
O54 0.003(3) -0.001(3) 0.008(3) 0.001(2) -0.006(2) -0.001(2)
Mo4 0.0121(9) 0.0184(12) 0.0133(9) 0.0018(9) 0.0017(7) 0.0030(9)
O9 0.019(6) 0.013(8) 0.020(7) 0.000(6) 0.002(5) -0.004(6)
O23 0.014(7) 0.034(10) 0.017(7) -0.007(7) -0.008(5) 0.003(7)
N7 0.025(8) 0.031(9) 0.023(8) 0.006(7) 0.001(6) 0.005(7)
O56 0.025(7) 0.024(10) 0.026(8) -0.002(8) 0.005(6) 0.009(8)
Br2 0.73(4) 2.00(12) 0.76(4) -0.40(6) -0.24(3) 0.34(5)
C11 0.024(9) 0.021(10) 0.028(9) 0.004(8) -0.005(7) 0.008(8)
C69 0.021(9) 0.016(8) 0.021(9) 0.003(7) -0.004(7) -0.002(7)
C80 0.032(12) 0.031(16) 0.072(18) 0.011(13) 0.007(12) -0.003(12)
C101 0.035(4) 0.035(4) 0.036(4) -0.0011(13) 0.0033(13) 0.0004(13)
C103 0.074(7) 0.074(7) 0.074(7) -0.0004(13) 0.0073(15) 0.0000(13)
C46 0.044(6) 0.020(5) 0.025(6) -0.008(5) -0.017(5) -0.007(5)
C33 0.023(5) 0.023(5) 0.023(5) 0.0002(13) 0.0024(14) -0.0001(13)
C34 0.030(10) 0.035(13) 0.010(8) -0.002(7) -0.009(6) -0.013(9)
O12 0.011(6) 0.013(7) 0.021(6) 0.002(6) 0.008(5) -0.003(5)
Mo8 0.0090(8) 0.0141(12) 0.0187(9) -0.0033(9) -0.0001(7) -0.0003(9)
Br3 0.0357(13) 0.0257(16) 0.0306(14) -0.0008(13) -0.0051(10) 0.0065(14)
O15 0.028(8) 0.028(10) 0.034(9) 0.005(9) -0.003(7) -0.003(8)
N12 0.019(4) 0.020(5) 0.022(4) 0.000(2) -0.004(2) 0.001(2)
N9 0.015(8) 0.038(11) 0.021(8) -0.008(8) 0.003(6) 0.000(8)
C22 0.036(11) 0.020(11) 0.047(12) -0.012(9) 0.021(9) -0.003(9)
C70 0.024(11) 0.048(16) 0.039(11) -0.010(10) -0.007(8) 0.012(11)
C60 0.033(11) 0.044(14) 0.031(10) 0.016(10) 0.009(8) 0.001(10)
C75 0.038(10) 0.027(10) 0.039(10) -0.005(8) -0.012(8) 0.022(8)
C98 0.051(7) 0.031(6) 0.019(5) -0.001(5) -0.006(5) -0.001(5)
C104 0.087(13) 0.041(10) 0.057(11) 0.004(9) -0.002(9) 0.018(9)
C61 0.012(8) 0.023(10) 0.019(8) -0.003(8) 0.005(6) 0.006(7)
C26 0.020(9) 0.033(13) 0.028(10) -0.009(9) 0.003(8) -0.012(9)
C39 0.029(12) 0.016(13) 0.041(14) -0.001(11) 0.016(11) 0.001(11)
Mo2 0.0109(9) 0.0166(12) 0.0216(10) 0.0037(9) 0.0036(7) 0.0000(9)
O32 0.008(5) 0.025(9) 0.012(6) 0.001(6) 0.000(4) -0.008(6)
Br4 0.0350(13) 0.0263(16) 0.0313(14) -0.0001(13) 0.0016(10) -0.0032(14)
O66 0.032(8) 0.034(12) 0.018(8) 0.000(8) 0.012(6) -0.005(9)
O64 0.050(7) 0.061(9) 0.028(6) -0.005(5) 0.016(5) -0.007(6)
C78 0.021(10) 0.028(13) 0.030(12) 0.015(10) 0.008(9) -0.003(10)
C16 0.016(9) 0.010(10) 0.037(12) 0.002(9) 0.007(8) 0.009(8)
C109 0.014(8) 0.040(11) 0.023(9) -0.002(8) -0.005(7) -0.004(8)
C67 0.032(10) 0.065(13) 0.061(11) -0.022(9) 0.031(8) -0.006(9)
C43 0.037(8) 0.038(8) 0.084(10) -0.034(8) -0.014(7) 0.016(6)
C99 0.030(6) 0.020(6) 0.039(7) 0.000(5) 0.003(5) 0.000(5)
C72 0.030(8) 0.023(7) 0.085(13) -0.023(7) -0.033(7) 0.001(6)
C31 0.010(6) 0.035(9) 0.034(8) 0.011(5) -0.006(4) 0.001(5)
C48 0.050(8) 0.024(7) 0.039(7) 0.003(6) -0.004(6) 0.006(6)
O2 0.009(4) 0.017(5) 0.014(4) 0.008(3) 0.001(3) 0.001(3)
Mo7 0.0109(9) 0.0166(12) 0.0205(10) -0.0019(10) 0.0008(7) -0.0031(9)
Br5 0.0490(15) 0.0256(16) 0.0198(12) -0.0035(12) 0.0058(11) -0.0090(14)
O57 0.026(7) 0.011(6) 0.023(7) 0.009(5) 0.006(5) 0.003(5)
C105 0.029(8) 0.042(10) 0.023(7) -0.014(5) 0.001(5) -0.013(6)
C108 0.044(11) 0.036(12) 0.029(10) 0.006(9) 0.004(8) -0.015(10)
C111 0.044(7) 0.044(7) 0.044(7) 0.0001(13) 0.0044(15) 0.0001(13)
C83 0.028(3) 0.029(3) 0.028(3) -0.0003(13) 0.0042(13) 0.0029(13)
C37 0.021(8) 0.010(8) 0.021(8) -0.007(7) -0.003(7) -0.007(7)
C129 0.023(4) 0.023(4) 0.023(4) -0.0003(13) 0.0024(14) -0.0001(13)
C131 0.199(13) 0.200(13) 0.199(13) -0.0002(13) 0.0219(19) 0.0002(13)
C96 0.037(7) 0.042(8) 0.025(6) 0.001(5) 0.006(5) -0.002(6)
O61 0.054(10) 0.054(13) 0.057(11) 0.011(10) 0.035(9) 0.006(10)
Br6 0.0578(16) 0.0257(16) 0.0173(12) 0.0016(12) 0.0103(11) 0.0061(14)
Mo11 0.0086(9) 0.0189(12) 0.0210(10) -0.0008(10) -0.0008(7) 0.0014(9)
O71 0.018(5) 0.032(6) 0.022(5) -0.004(4) 0.003(3) 0.004(4)
O65 0.050(10) 0.029(11) 0.033(9) 0.002(9) 0.016(8) 0.000(9)
O68 0.049(9) 0.028(9) 0.010(5) -0.003(6) 0.011(5) 0.006(7)
C119 0.027(12) 0.055(17) 0.022(10) 0.004(10) 0.013(9) 0.011(11)
C110 0.026(10) 0.008(9) 0.022(8) -0.003(6) -0.003(6) 0.003(7)
C107 0.042(9) 0.028(9) 0.018(7) -0.013(6) 0.010(6) -0.003(7)
C97 0.025(3) 0.024(3) 0.025(3) 0.0002(13) 0.0005(13) 0.0002(13)
C94 0.051(7) 0.050(7) 0.051(7) 0.0006(13) 0.0046(15) -0.0006(13)
C25 0.016(8) 0.014(9) 0.028(8) 0.001(7) -0.002(7) -0.002(7)
C45 0.040(4) 0.039(4) 0.039(4) 0.0004(13) 0.0028(13) -0.0005(13)
C51 0.106(12) 0.068(11) 0.084(11) 0.013(9) -0.018(9) -0.025(10)
O3 0.006(3) 0.007(3) 0.006(3) -0.0002(13) 0.0004(13) 0.0003(13)
Mo10 0.0100(9) 0.0147(12) 0.0198(10) -0.0015(9) 0.0014(7) -0.0018(9)
C57 0.016(5) 0.016(5) 0.016(5) 0.0003(13) 0.0013(14) 0.0001(13)
C54 0.048(12) 0.034(13) 0.031(12) -0.002(11) 0.017(10) -0.011(11)
C90 0.035(9) 0.029(11) 0.010(8) -0.009(8) 0.005(7) -0.002(9)
C120 0.058(14) 0.026(13) 0.048(14) 0.001(11) 0.020(11) 0.015(12)
C82 0.069(11) 0.085(12) 0.073(12) -0.004(9) 0.019(9) 0.055(9)
C68 0.056(5) 0.058(5) 0.055(5) -0.001(3) 0.008(3) 0.001(3)
O50 0.022(3) 0.022(3) 0.022(3) 0.0000(3) 0.0023(4) 0.0000(3)
C130 0.048(9) 0.067(13) 0.013(6) -0.007(7) -0.003(6) 0.021(8)
C115 0.034(9) 0.061(12) 0.054(10) 0.032(8) 0.009(8) 0.007(8)
O48 0.027(4) 0.028(5) 0.029(4) 0.000(3) 0.000(2) 0.000(3)
C64 0.034(11) 0.036(14) 0.025(9) 0.003(9) -0.003(8) 0.013(10)
Mo5 0.0101(8) 0.0217(12) 0.0144(9) -0.0001(9) 0.0003(7) 0.0003(9)
O26 0.012(3) 0.013(3) 0.013(3) -0.0005(13) 0.0011(13) 0.0002(13)
O58 0.035(9) 0.035(12) 0.028(9) -0.007(9) 0.006(7) 0.006(9)
C113 0.011(8) 0.023(10) 0.027(10) -0.001(8) 0.007(7) 0.004(8)
C55 0.073(13) 0.019(8) 0.024(7) -0.001(5) -0.008(6) -0.011(7)
C88 0.023(8) 0.053(14) 0.027(8) 0.011(8) 0.005(6) -0.007(8)
C100 0.018(8) 0.070(16) 0.045(10) -0.018(10) 0.005(7) 0.000(9)
C38 0.018(5) 0.018(5) 0.018(5) 0.0004(13) 0.0019(14) -0.0001(13)
C28 0.034(11) 0.020(9) 0.038(11) -0.021(8) -0.006(8) 0.008(8)
C32 0.027(6) 0.028(6) 0.027(6) 0.000(3) 0.002(3) 0.001(3)
N11 0.005(3) 0.011(4) 0.008(3) -0.007(3) 0.005(3) -0.009(3)
C35 0.053(12) 0.038(11) 0.033(10) -0.001(8) 0.007(9) -0.032(9)
Mo6 0.0131(9) 0.0193(12) 0.0188(10) -0.0006(10) 0.0026(7) -0.0020(10)
O38 0.028(8) 0.020(10) 0.028(9) -0.005(8) 0.000(7) -0.002(8)
O53 0.028(6) 0.029(7) 0.045(7) 0.007(5) -0.026(4) -0.008(5)
C89 0.035(8) 0.015(8) 0.050(10) -0.009(6) -0.004(6) -0.003(6)
C122 0.024(9) 0.010(8) 0.037(11) 0.000(8) 0.005(8) -0.001(8)
C76 0.059(15) 0.026(15) 0.073(18) 0.006(15) -0.011(13) 0.015(14)
C49 0.046(10) 0.034(11) 0.061(11) 0.013(9) -0.032(8) -0.015(8)
C56 0.094(17) 0.050(16) 0.043(14) -0.004(12) 0.012(12) 0.006(14)
C84 0.045(8) 0.047(9) 0.021(6) -0.013(5) -0.009(5) 0.026(7)
C40 0.052(13) 0.040(16) 0.023(12) 0.002(12) 0.003(10) 0.030(12)
C71 0.023(7) 0.024(8) 0.072(13) -0.014(7) -0.023(6) 0.000(5)
O60 0.052(9) 0.046(11) 0.039(9) 0.012(9) 0.021(8) 0.010(9)
C36 0.052(5) 0.051(5) 0.049(5) 0.002(3) 0.006(3) -0.001(3)
Mo3 0.0134(9) 0.0160(12) 0.0191(10) 0.0016(9) 0.0026(7) 0.0001(9)
O39 0.021(7) 0.035(11) 0.031(8) 0.003(8) 0.009(6) -0.002(7)
O11 0.013(3) 0.016(3) 0.015(3) 0.0010(12) 0.0018(12) -0.0011(12)
Mo12 0.0073(8) 0.0237(13) 0.0188(9) 0.0013(10) 0.0010(7) -0.0017(9)
N5 0.049(11) 0.013(9) 0.079(12) -0.006(9) -0.015(9) 0.000(8)
O8 0.017(4) 0.018(4) 0.018(4) 0.0001(13) 0.0021(13) -0.0005(13)
Mo9 0.0078(8) 0.0134(11) 0.0287(10) -0.0046(9) 0.0010(7) -0.0008(9)
C102 0.050(4) 0.049(4) 0.050(4) -0.0010(13) 0.0037(13) 0.0003(13)
O17 0.020(4) 0.022(4) 0.024(4) 0.000(2) 0.001(2) -0.001(2)
Cr2 0.0028(13) 0.013(2) 0.0155(16) -0.0042(16) -0.0018(11) -0.0024(15)
C93 0.041(9) 0.025(9) 0.045(9) 0.003(7) -0.017(7) -0.008(8)
Cr1 0.0148(15) 0.016(2) 0.0064(14) 0.0009(15) 0.0037(11) -0.0017(16)
O7 0.010(3) 0.010(3) 0.011(3) 0.0006(12) 0.0002(12) 0.0004(12)
N6 0.006(6) 0.020(8) 0.023(8) 0.002(7) -0.001(6) 0.005(6)
C15 0.028(12) 0.016(12) 0.036(13) -0.003(11) 0.012(10) 0.000(10)
O31 0.012(4) 0.025(6) 0.016(5) -0.004(3) 0.000(3) -0.005(3)
N4 0.013(4) 0.013(4) 0.014(4) 0.0000(13) 0.0015(14) -0.0004(13)
O19 0.011(6) 0.014(8) 0.025(7) -0.001(6) 0.000(5) 0.002(6)
C42 0.034(2) 0.034(2) 0.034(2) -0.00001(13) 0.0037(3) 0.00001(13)
O16 0.016(5) 0.016(5) 0.045(7) 0.011(4) 0.019(4) 0.008(4)
C2 0.016(4) 0.016(4) 0.016(4) 0.0003(13) 0.0010(14) -0.0004(13)
O49 0.013(6) 0.037(11) 0.023(7) -0.003(7) 0.005(5) -0.006(7)
C92 0.102(18) 0.038(14) 0.025(11) 0.017(10) -0.027(11) -0.034(13)
O37 0.019(3) 0.020(4) 0.020(3) -0.0001(12) 0.0012(13) -0.0009(12)
C58 0.036(12) 0.038(14) 0.032(10) 0.015(9) 0.000(8) -0.007(10)
O42 0.025(4) 0.027(4) 0.028(4) -0.001(2) 0.005(2) 0.000(2)
N3 0.015(6) 0.019(6) 0.034(7) -0.003(4) -0.001(4) 0.004(4)
C27 0.032(9) 0.015(9) 0.031(9) 0.000(7) 0.006(7) 0.003(8)
O20 0.017(7) 0.018(10) 0.029(9) 0.009(8) -0.003(6) 0.001(7)
C118 0.027(13) 0.038(19) 0.031(13) -0.008(13) 0.002(10) 0.007(13)
O24 0.008(6) 0.031(8) 0.023(7) 0.010(6) 0.003(5) -0.008(6)
N8 0.032(8) 0.018(9) 0.023(5) 0.003(5) -0.014(5) -0.007(7)
O5 0.012(3) 0.012(3) 0.011(3) 0.0003(13) 0.0007(13) -0.0001(13)
C41 0.044(4) 0.044(4) 0.045(4) -0.0008(13) 0.0042(14) 0.0002(13)
O27 0.015(3) 0.015(3) 0.014(3) 0.0000(13) 0.0013(13) -0.0004(13)
C106 0.014(8) 0.028(10) 0.035(9) -0.006(8) 0.016(7) -0.008(7)
O36 0.024(3) 0.024(3) 0.024(3) -0.00001(13) 0.0026(3) 0.00001(13)
C18 0.005(5) 0.015(6) 0.025(7) 0.000(4) 0.003(4) 0.005(4)
O77 0.022(4) 0.022(4) 0.023(4) -0.0003(12) 0.0016(13) 0.0000(12)
C12 0.039(12) 0.041(14) 0.025(10) -0.005(9) 0.008(8) 0.013(10)
O33 0.007(4) 0.014(5) 0.029(5) -0.010(3) 0.006(3) -0.002(3)
C1 0.035(8) 0.033(8) 0.019(6) 0.006(5) -0.003(5) -0.001(6)
O21 0.013(6) 0.026(9) 0.025(7) -0.002(7) 0.007(5) -0.004(6)
C10 0.023(9) 0.015(10) 0.025(9) 0.001(8) 0.006(7) 0.008(8)
O14 0.009(4) 0.025(6) 0.024(5) -0.003(4) 0.005(3) 0.009(4)
C53 0.022(5) 0.021(5) 0.022(5) -0.0003(13) 0.0015(14) 0.0000(13)
O44 0.022(4) 0.024(4) 0.024(4) 0.000(2) 0.003(2) 0.000(2)
C91 0.036(6) 0.036(6) 0.036(6) 0.0000(13) 0.0039(15) -0.0002(13)
O30 0.015(3) 0.015(3) 0.015(3) -0.0004(13) 0.0018(13) 0.0005(13)
C9 0.006(7) 0.011(8) 0.029(8) 0.001(7) 0.000(6) 0.000(7)
O70 0.012(3) 0.012(3) 0.013(3) -0.0007(13) 0.0013(13) -0.0001(13)
C135 0.024(11) 0.016(10) 0.046(13) 0.000(9) -0.002(9) -0.001(9)
O41 0.016(5) 0.019(5) 0.027(5) -0.001(4) -0.003(3) -0.001(4)
C65 0.017(9) 0.040(13) 0.018(10) -0.002(9) -0.010(7) 0.015(9)
O6 0.011(4) 0.020(5) 0.010(4) 0.007(3) 0.003(3) 0.003(3)
C13 0.016(8) 0.011(9) 0.021(8) -0.002(7) 0.000(6) 0.003(7)
O40 0.025(8) 0.014(9) 0.032(9) -0.003(7) 0.006(7) -0.001(7)
C73 0.017(8) 0.024(9) 0.020(8) 0.000(7) -0.011(6) 0.012(7)
O10 0.013(3) 0.014(3) 0.013(3) 0.0003(12) 0.0002(12) 0.0004(12)
C121 0.032(10) 0.024(10) 0.013(8) 0.006(8) 0.009(7) -0.011(9)
O18 0.011(6) 0.020(9) 0.021(7) 0.004(7) 0.005(6) -0.003(6)
C4 0.012(4) 0.012(4) 0.011(4) -0.0002(13) 0.0010(13) -0.0004(13)
C123 0.048(13) 0.035(14) 0.053(14) -0.010(11) 0.003(10) -0.012(11)
O45 0.023(8) 0.009(8) 0.023(8) -0.001(7) 0.002(6) 0.000(7)
C5 0.009(4) 0.009(4) 0.009(4) -0.0004(13) 0.0016(13) 0.0001(13)
O47 0.039(9) 0.022(8) 0.039(9) -0.005(7) 0.007(7) -0.004(7)
C30 0.027(5) 0.027(5) 0.027(5) -0.0002(13) 0.0027(14) -0.0002(13)
O1 0.008(4) 0.021(5) 0.009(4) 0.008(3) 0.000(3) -0.002(3)
C14 0.015(7) 0.010(6) 0.040(9) 0.002(5) 0.003(5) 0.004(5)
O4 0.014(4) 0.018(5) 0.013(4) 0.003(3) 0.005(3) 0.001(3)
C3 0.017(7) 0.027(8) 0.019(7) 0.003(5) -0.002(4) 0.003(5)
O13 0.009(7) 0.021(9) 0.032(9) 0.004(7) 0.001(6) 0.002(7)
C133 0.037(12) 0.049(16) 0.037(12) -0.006(12) 0.008(10) -0.005(12)
O22 0.005(4) 0.036(7) 0.019(5) -0.005(4) -0.003(3) 0.003(4)
C6 0.013(6) 0.021(7) 0.022(7) -0.002(5) 0.001(4) -0.004(5)
C79 0.040(12) 0.036(13) 0.018(10) 0.000(9) 0.001(9) 0.010(10)
C87 0.018(7) 0.089(16) 0.019(7) 0.022(7) -0.004(4) -0.022(7)
C17 0.005(5) 0.021(7) 0.026(7) -0.009(5) -0.004(4) 0.006(4)
C117 0.030(11) 0.025(12) 0.029(11) -0.015(9) 0.005(9) 0.000(9)
C20 0.020(8) 0.038(10) 0.027(8) 0.008(6) -0.002(5) -0.012(6)
C29 0.023(5) 0.023(5) 0.024(5) 0.0003(13) 0.0027(14) -0.0005(13)
C127 0.041(6) 0.043(6) 0.041(6) 0.0005(13) 0.0043(15) -0.0003(13)
C85 0.033(9) 0.049(11) 0.023(9) 0.010(9) 0.005(7) -0.003(9)
C21 0.017(7) 0.022(7) 0.029(8) -0.011(5) 0.009(4) 0.007(5)
C47 0.040(9) 0.031(9) 0.031(8) -0.017(7) -0.014(6) 0.008(7)
C66 0.024(11) 0.069(16) 0.036(12) 0.010(11) -0.006(9) -0.002(11)
C81 0.035(7) 0.072(12) 0.015(6) 0.012(6) -0.003(5) 0.027(7)
C19 0.024(5) 0.024(5) 0.025(5) 0.0002(13) 0.0027(14) 0.0000(13)
C86 0.037(9) 0.043(10) 0.029(9) 0.000(8) 0.006(7) 0.000(8)
C23 0.077(15) 0.051(14) 0.025(10) -0.015(9) 0.013(10) 0.008(11)
C77 0.018(8) 0.027(10) 0.007(7) -0.001(7) -0.001(6) -0.006(8)
C132 0.199(13) 0.200(13) 0.199(13) -0.0002(13) 0.0219(19) 0.0002(13)
C128 0.031(10) 0.033(13) 0.068(15) 0.005(10) -0.007(9) 0.005(9)
C116 0.065(5) 0.067(6) 0.064(5) 0.000(3) 0.012(3) 0.000(3)
C52 0.115(8) 0.113(8) 0.113(8) -0.001(3) 0.011(3) -0.001(3)

loop_
_atom_type_symbol
_atom_type_description
_atom_type_scat_dispersion_real
_atom_type_scat_dispersion_imag
_atom_type_scat_source
C C 0.0033 0.0016 'International Tables Vol C Tables 4.2.6.8 and 6.1.1.4'
H H 0.0000 0.0000 'International Tables Vol C Tables 4.2.6.8 and 6.1.1.4'
Br Br -0.2901 2.4595 'International Tables Vol C Tables 4.2.6.8 and 6.1.1.4'
Cr Cr 0.3209 0.6236 'International Tables Vol C Tables 4.2.6.8 and 6.1.1.4'
Mo Mo -1.6832 0.6857 'International Tables Vol C Tables 4.2.6.8 and 6.1.1.4'
N N 0.0061 0.0033 'International Tables Vol C Tables 4.2.6.8 and 6.1.1.4'
O O 0.0106 0.0060 'International Tables Vol C Tables 4.2.6.8 and 6.1.1.4'

loop_
_geom_angle_atom_site_label_1
_geom_angle_atom_site_label_2
_geom_angle_atom_site_label_3
_geom_angle
C4 O25 H25 109.4
H2A N2 H2B 109.5
H2A N2 H2C 109.5
H2B N2 H2C 109.5
C7 N2 H2A 109.3
C7 N2 H2B 109.4
C7 N2 H2C 109.6
H1A N1 H1B 109.5
H1A N1 H1C 109.5
H1B N1 H1C 109.5
C3 N1 H1A 109.6
C3 N1 H1B 109.3
C3 N1 H1C 109.5
H67C O67 H67D 109.4
H13A C134 H13B 108.2
C135 C134 H13A 109.7
C135 C134 H13B 109.7
C133 C134 H13A 109.8
C133 C134 H13B 109.9
C133 C134 C135 109.5(18)
H74A C74 H74B 108.1
C75 C74 H74A 109.9
C75 C74 H74B 109.1
C75 C74 C73 110.6(16)
C73 C74 H74A 109.8
C73 C74 H74B 109.3
H12A C124 H12B 109.5
H12A C124 H12C 109.5
H12B C124 H12C 109.5
C123 C124 H12A 109.6
C123 C124 H12B 109.4
C123 C124 H12C 109.4
H11A C112 H11B 109.5
H11A C112 H11C 109.5
H11B C112 H11C 109.5
C111 C112 H11A 109.2
C111 C112 H11B 109.8
C111 C112 H11C 109.4
H24A C24 H24B 109.5
H24A C24 H24C 109.5
H24B C24 H24C 109.5
C23 C24 H24A 109.4
C23 C24 H24B 109.6
C23 C24 H24C 109.5
H95A C95 H95B 108.4
C96 C95 H95A 110.1
C96 C95 H95B 110.1
C96 C95 C94 108.0(11)
C94 C95 H95A 110.0
C94 C95 H95B 110.2
N2 C7 C8 102.7(16)
C5 C7 N2 108.4(17)
C5 C7 C8 112.4(16)
C5 C7 C6 117.8(18)
C6 C7 N2 108.6(16)
C6 C7 C8 106.0(18)
H62A C62 H62B 108.2
C63 C62 H62A 109.5
C63 C62 H62B 110.0
C61 C62 H62A 109.7
C61 C62 H62B 109.9
C61 C62 C63 109.5(18)
H12D C126 H12E 108.2
C125 C126 H12D 109.7
C125 C126 H12E 110.2
C127 C126 H12D 109.6
C127 C126 H12E 110.1
C127 C126 C125 109.1(17)
O12 Mo1 O7 149.1(6)
O12 Mo1 O1 72.2(5)
O12 Mo1 O4 84.9(6)
O7 Mo1 O1 82.4(5)
O7 Mo1 O4 69.4(5)
O14 Mo1 O12 99.0(6)
O14 Mo1 O7 100.5(6)
O14 Mo1 O1 163.1(6)
O14 Mo1 O4 96.5(7)
O14 Mo1 O13 106.5(7)
O4 Mo1 O1 68.7(5)
O13 Mo1 O12 103.0(6)
O13 Mo1 O7 94.0(6)
O13 Mo1 O1 89.8(6)
O13 Mo1 O4 153.9(6)
Mo11 O35 Mo10 124.7(6)
C125 N10 C121 111.4(18)
C125 N10 C133 106.5(15)
C129 N10 C125 111.0(14)
C129 N10 C121 108.1(14)
C129 N10 C133 109.8(19)
C133 N10 C121 110.0(14)
C126 C125 H12F 109.1
C126 C125 H12G 108.5
N10 C125 C126 114.3(16)
N10 C125 H12F 109.1
N10 C125 H12G 108.1
H12F C125 H12G 107.6
H13C C136 H13D 109.5
H13C C136 H13E 109.5
H13D C136 H13E 109.5
C135 C136 H13C 109.3
C135 C136 H13D 109.4
C135 C136 H13E 109.8
H59A C59 H59B 107.8
C60 C59 H59A 109.1
C60 C59 H59B 109.2
C58 C59 H59A 109.5
C58 C59 H59B 108.8
C58 C59 C60 112(2)
H50A C50 H50B 107.0
C51 C50 H50A 107.7
C51 C50 H50B 107.8
C49 C50 H50A 107.8
C49 C50 H50B 107.7
C49 C50 C51 118(2)
H44A C44 H44B 109.5
H44A C44 H44C 109.5
H44B C44 H44C 109.5
C43 C44 H44A 108.9
C43 C44 H44B 110.4
C43 C44 H44C 109.1
C7 C8 H8A 109.3
C7 C8 H8B 109.0
H8A C8 H8B 108.0
O50 C8 C7 112(2)
O50 C8 H8A 109.4
O50 C8 H8B 109.0
C62 C63 H63A 107.6
C62 C63 H63B 107.9
H63A C63 H63B 107.2
C64 C63 C62 117(2)
C64 C63 H63A 108.1
C64 C63 H63B 108.2
H11D C114 H11E 108.5
C115 C114 H11D 110.2
C115 C114 H11E 110.2
C113 C114 H11D 110.4
C113 C114 H11E 110.1
C113 C114 C115 107(2)
H54C O54 H54D 109.5
O9 Mo4 O3 81.3(5)
O9 Mo4 O6 68.9(5)
O19 Mo4 O9 96.6(6)
O19 Mo4 O3 93.3(6)
O19 Mo4 O20 104.4(7)
O19 Mo4 O6 160.3(6)
O19 Mo4 O10 102.7(5)
O20 Mo4 O9 101.9(7)
O20 Mo4 O3 161.4(6)
O20 Mo4 O6 92.0(6)
O20 Mo4 O10 96.7(6)
O6 Mo4 O3 71.9(4)
O10 Mo4 O9 149.0(6)
O10 Mo4 O3 73.6(5)
O10 Mo4 O6 85.9(5)
Mo3 O9 Mo4 120.2(7)
C73 N7 C85 110.5(19)
C73 N7 C81 103.9(14)
C73 N7 C77 112.6(14)
C81 N7 C85 111.1(14)
C77 N7 C85 107.3(15)
C77 N7 C81 111.5(17)
H56D O56 H56E 109.3
H11W C11 H11X 107.7
C12 C11 H11W 108.9
C12 C11 H11X 108.7
C12 C11 C10 113.7(19)
C10 C11 H11W 108.9
C10 C11 H11X 108.8
H69A C69 H69B 107.8
C70 C69 H69A 109.1
C70 C69 H69B 108.5
N6 C69 H69A 108.9
N6 C69 H69B 108.7
N6 C69 C70 113.7(19)
H80A C80 H80B 109.5
H80A C80 H80C 109.5
H80B C80 H80C 109.5
C79 C80 H80A 109.5
C79 C80 H80B 110.0
C79 C80 H80C 109.0
H10N C101 H10O 108.3
C102 C101 H10N 109.6
C102 C101 H10O 109.6
C102 C101 N8 109.6(10)
N8 C101 H10N 109.8
N8 C101 H10O 109.9
H10P C103 H10Q 108.8
C104 C103 H10P 111.2
C104 C103 H10Q 110.9
C104 C103 C102 104.5(16)
C102 C103 H10P 110.7
C102 C103 H10Q 110.6
H46A C46 H46B 108.1
C45 C46 H46A 110.0
C45 C46 H46B 108.3
C45 C46 C47 111.3(10)
C47 C46 H46A 109.6
C47 C46 H46B 109.5
H33A C33 H33B 107.0
C34 C33 H33A 107.3
C34 C33 H33B 107.5
N4 C33 H33A 107.3
N4 C33 H33B 107.5
N4 C33 C34 119.7(19)
C33 C34 H34A 108.8
C33 C34 H34B 108.6
H34A C34 H34B 107.6
C35 C34 C33 114.1(18)
C35 C34 H34A 109.0
C35 C34 H34B 108.6
Mo1 O12 Mo6 122.8(7)
O32 Mo8 O26 83.9(6)
O32 Mo8 O33 146.6(6)
O32 Mo8 O30 70.3(5)
O33 Mo8 O26 71.2(5)
O33 Mo8 O30 80.3(5)
O30 Mo8 O26 70.2(5)
O41 Mo8 O32 98.9(5)
O41 Mo8 O26 89.0(6)
O41 Mo8 O33 102.4(6)
O41 Mo8 O30 157.2(6)
O40 Mo8 O32 102.0(7)
O40 Mo8 O26 164.2(6)
O40 Mo8 O33 97.3(6)
O40 Mo8 O30 97.8(6)
O40 Mo8 O41 104.2(8)
H12Z N12 H 109.5
H12Z N12 HC 122.6
H12Z N12 HE 85.8
H N12 HC 96.4
H N12 HE 149.2
HC N12 HE 97(4)
C105 N9 C109 109.1(17)
C113 N9 C109 112.9(17)
C113 N9 C105 105.6(16)
C113 N9 C117 112.8(18)
C117 N9 C109 106.0(18)
C117 N9 C105 110.4(19)
H22A C22 H22B 108.9
C21 C22 H22A 110.9
C21 C22 H22B 111.0
C21 C22 C23 104.5(19)
C23 C22 H22A 110.7
C23 C22 H22B 110.9
C69 C70 H70A 110.4
C69 C70 H70B 109.8
C69 C70 C71 107.7(19)
H70A C70 H70B 108.5
C71 C70 H70A 110.4
C71 C70 H70B 110.0
C59 C60 H60A 109.6
C59 C60 H60B 109.4
C59 C60 H60C 109.5
H60A C60 H60B 109.5
H60A C60 H60C 109.5
H60B C60 H60C 109.5
C74 C75 H75A 109.0
C74 C75 H75B 109.8
C74 C75 C76 110.6(19)
H75A C75 H75B 108.1
C76 C75 H75A 109.7
C76 C75 H75B 109.6
H98A C98 H98B 108.6
C99 C98 H98A 110.6
C99 C98 H98B 110.3
C97 C98 H98A 110.5
C97 C98 H98B 110.4
C97 C98 C99 106.5(9)
C103 C104 H10R 108.9
C103 C104 H10S 109.6
C103 C104 H10T 110.0
H10R C104 H10S 109.5
H10R C104 H10T 109.5
H10S C104 H10T 109.5
C62 C61 H61A 107.9
C62 C61 H61B 108.2
H61A C61 H61B 107.3
N6 C61 C62 116.8(18)
N6 C61 H61A 108.3
N6 C61 H61B 108.1
H26A C26 H26B 108.0
C25 C26 H26A 109.4
C25 C26 H26B 109.1
C27 C26 H26A 109.5
C27 C26 H26B 109.3
C27 C26 C25 111.5(19)
H39A C39 H39B 107.8
C38 C39 H39A 109.1
C38 C39 H39B 109.3
C38 C39 C40 112(2)
C40 C39 H39A 108.9
C40 C39 H39B 109.2
O15 Mo2 O2 89.5(6)
O15 Mo2 O8 103.2(8)
O15 Mo2 O7 94.2(7)
O15 Mo2 O16 105.2(7)
O15 Mo2 O4 155.4(6)
O8 Mo2 O2 69.8(5)
O8 Mo2 O7 147.3(5)
O8 Mo2 O4 83.0(6)
O7 Mo2 O2 83.0(5)
O7 Mo2 O4 70.5(5)
O16 Mo2 O2 164.6(6)
O16 Mo2 O8 101.4(6)
O16 Mo2 O7 100.4(6)
O16 Mo2 O4 96.6(6)
O4 Mo2 O2 70.1(4)
Mo7 O32 Mo8 118.9(6)
H78A C78 H78B 107.9
C79 C78 H78A 109.1
C79 C78 H78B 109.2
C79 C78 C77 112.4(16)
C77 C78 H78A 109.2
C77 C78 H78B 108.9
H16A C16 H16B 109.5
H16A C16 H16C 109.5
H16B C16 H16C 109.5
C15 C16 H16A 109.4
C15 C16 H16B 109.6
C15 C16 H16C 109.4
N9 C109 H10A 107.8
N9 C109 H10B 107.9
H10A C109 H10B 107.1
C110 C109 N9 118.0(19)
C110 C109 H10A 107.6
C110 C109 H10B 108.0
H67A C67 H67B 106.5
C68 C67 H67A 106.8
C68 C67 H67B 105.3
C68 C67 C66 124(3)
C66 C67 H67A 106.6
C66 C67 H67B 106.7
C44 C43 H43A 107.5
C44 C43 H43B 107.9
C44 C43 C42 116.7(12)
H43A C43 H43B 107.4
C42 C43 H43A 110.8
C42 C43 H43B 106.1
C98 C99 H99A 109.3
C98 C99 H99B 109.3
H99A C99 H99B 108.0
C100 C99 C98 111.3(11)
C100 C99 H99A 109.5
C100 C99 H99B 109.4
H72A C72 H72B 109.5
H72A C72 H72C 109.5
H72B C72 H72C 109.5
C71 C72 H72A 109.4
C71 C72 H72B 109.4
C71 C72 H72C 109.6
H31A C31 H31B 107.5
C32 C31 H31A 108.4
C32 C31 H31B 108.5
C30 C31 H31A 108.4
C30 C31 H31B 108.5
C30 C31 C32 115(2)
H48A C48 H48B 109.5
H48A C48 H48C 109.5
H48B C48 H48C 109.5
C47 C48 H48A 109.4
C47 C48 H48B 109.6
C47 C48 H48C 109.4
Mo3 O2 Mo2 89.7(4)
Cr1 O2 Mo2 98.7(5)
Cr1 O2 Mo3 98.9(6)
C2 O2 Mo2 131.8(11)
C2 O2 Mo3 116.6(13)
C2 O2 Cr1 114.6(10)
O32 Mo7 O71 80.0(6)
O32 Mo7 O37 147.1(7)
O32 Mo7 O30 71.9(5)
O38 Mo7 O32 102.0(7)
O38 Mo7 O71 160.1(7)
O38 Mo7 O39 106.5(8)
O38 Mo7 O37 100.4(7)
O38 Mo7 O30 92.6(6)
O39 Mo7 O32 94.6(6)
O39 Mo7 O71 93.0(7)
O39 Mo7 O37 101.9(6)
O39 Mo7 O30 158.8(7)
O37 Mo7 O71 70.9(5)
O37 Mo7 O30 83.2(5)
O30 Mo7 O71 68.9(5)
H57C O57 H57D 109.4
N9 C105 H10C 108.0
N9 C105 H10D 107.9
H10C C105 H10D 107.2
C106 C105 N9 117.8(18)
C106 C105 H10C 107.8
C106 C105 H10D 107.8
H10E C108 H10F 109.5
H10E C108 H10G 109.5
H10F C108 H10G 109.5
C107 C108 H10E 109.5
C107 C108 H10F 109.6
C107 C108 H10G 109.3
C112 C111 H11F 108.6
C112 C111 H11G 109.1
C112 C111 C110 114(2)
H11F C111 H11G 107.7
C110 C111 H11F 108.7
C110 C111 H11G 109.0
H83A C83 H83B 109.4
C82 C83 H83A 111.0
C82 C83 H83B 111.4
C84 C83 H83A 112.3
C84 C83 H83B 111.7
C84 C83 C82 100.7(14)
H37A C37 H37B 107.2
C38 C37 H37A 107.9
C38 C37 H37B 108.2
N4 C37 H37A 107.9
N4 C37 H37B 108.0
N4 C37 C38 117.3(17)
N10 C129 H12H 110.0
N10 C129 H12I 105.9
H12H C129 H12I 106.9
C130 C129 N10 119.3(14)
C130 C129 H12H 107.8
C130 C129 H12I 106.2
H13F C131 H13G 107.2
C130 C131 H13F 98.4
C130 C131 H13G 105.1
C130 C131 C132 130.6(15)
C132 C131 H13F 101.8
C132 C131 H13G 111.0
C95 C96 H96A 109.5
C95 C96 H96B 109.5
C95 C96 H96C 109.5
H96A C96 H96B 109.5
H96A C96 H96C 109.5
H96B C96 H96C 109.5
O46 Mo11 O35 95.9(6)
O46 Mo11 O31 99.2(6)
O46 Mo11 O27 165.5(6)
O46 Mo11 O36 103.0(6)
O46 Mo11 O47 104.1(8)
O35 Mo11 O31 79.9(6)
O35 Mo11 O27 72.3(5)
O35 Mo11 O36 146.0(7)
O31 Mo11 O27 71.0(5)
O36 Mo11 O31 69.4(6)
O36 Mo11 O27 83.9(5)
O47 Mo11 O35 102.6(7)
O47 Mo11 O31 156.2(7)
O47 Mo11 O27 87.1(7)
O47 Mo11 O36 99.9(7)
Mo7 O71 H71 117.5
Mo7 O71 Mo12 92.1(5)
Mo12 O71 H71 117.5
Cr2 O71 Mo7 104.4(6)
Cr2 O71 H71 117.5
Cr2 O71 Mo12 104.0(6)
H65C O65 H65D 109.5
H68D O68 H68E 109.4
H11H C119 H11I 108.1
C120 C119 H11H 109.3
C120 C119 H11I 109.4
C118 C119 H11H 110.0
C118 C119 H11I 109.7
C118 C119 C120 110(2)
C109 C110 C111 109.1(19)
C109 C110 H11J 110.1
C109 C110 H11K 109.7
C111 C110 H11J 110.0
C111 C110 H11K 109.6
H11J C110 H11K 108.2
C108 C107 H10H 109.0
C108 C107 H10I 108.8
C108 C107 C106 113.4(19)
H10H C107 H10I 107.7
C106 C107 H10H 108.7
C106 C107 H10I 109.1
C98 C97 H97A 110.1
C98 C97 H97B 110.0
H97A C97 H97B 108.4
N8 C97 C98 108.5(11)
N8 C97 H97A 110.0
N8 C97 H97B 109.9
C95 C94 H94A 111.3
C95 C94 H94B 111.2
H94A C94 H94B 109.2
C93 C94 C95 102.8(16)
C93 C94 H94A 111.3
C93 C94 H94B 110.9
C26 C25 H25A 107.7
C26 C25 H25B 108.0
H25A C25 H25B 107.2
N4 C25 C26 117.7(18)
N4 C25 H25A 107.9
N4 C25 H25B 107.9
C46 C45 H45A 108.3
C46 C45 H45B 106.6
H45A C45 H45B 107.2
N5 C45 C46 118.5(12)
N5 C45 H45A 109.0
N5 C45 H45B 106.6
C50 C51 H51A 109.6
C50 C51 H51B 108.7
H51A C51 H51B 107.9
C52 C51 C50 112(2)
C52 C51 H51A 109.3
C52 C51 H51B 109.1
Mo4 O3 H3 119.0
Mo5 O3 Mo4 91.3(4)
Mo5 O3 H3 119.0
Cr1 O3 Mo4 101.1(5)
Cr1 O3 H3 119.0
Cr1 O3 Mo5 102.5(5)
O35 Mo10 O27 70.8(5)
O35 Mo10 O77 147.0(6)
O35 Mo10 O70 83.2(6)
O77 Mo10 O27 81.4(5)
O77 Mo10 O70 70.1(6)
O44 Mo10 O35 100.9(6)
O44 Mo10 O27 163.1(6)
O44 Mo10 O77 100.8(6)
O44 Mo10 O70 95.9(7)
O44 Mo10 O45 106.8(8)
O70 Mo10 O27 68.9(5)
O45 Mo10 O35 102.6(7)
O45 Mo10 O27 89.6(6)
O45 Mo10 O77 94.5(7)
O45 Mo10 O70 154.7(6)
H57A C57 H57B 107.6
N6 C57 H57A 108.6
N6 C57 H57B 108.8
N6 C57 C58 114.1(17)
C58 C57 H57A 108.8
C58 C57 H57B 108.8
H54A C54 H54B 108.6
C55 C54 H54A 109.8
C55 C54 H54B 110.6
C55 C54 C53 107.3(19)
C53 C54 H54A 110.2
C53 C54 H54B 110.4
H90A C90 H90B 108.0
C89 C90 H90A 109.5
C89 C90 H90B 109.4
C89 C90 C91 111.1(18)
C91 C90 H90A 109.8
C91 C90 H90B 109.1
C119 C120 H12U 109.4
C119 C120 H12V 110.0
C119 C120 H12W 109.0
H12U C120 H12V 109.5
H12U C120 H12W 109.5
H12V C120 H12W 109.5
C83 C82 H82A 109.8
C83 C82 H82B 111.3
C83 C82 C81 105.5(15)
H82A C82 H82B 108.7
C81 C82 H82A 111.1
C81 C82 H82B 110.5
C67 C68 H68A 110.5
C67 C68 H68B 108.3
C67 C68 H68C 109.7
H68A C68 H68B 109.5
H68A C68 H68C 109.4
H68B C68 H68C 109.4
C8 O50 H50 109.2
C129 C130 C131 106.6(12)
C129 C130 H13H 111.0
C129 C130 H13I 112.9
C131 C130 H13H 116.0
C131 C130 H13I 100.3
H13H C130 H13I 109.6
C114 C115 H11L 110.3
C114 C115 H11M 110.3
C114 C115 C116 106(2)
H11L C115 H11M 108.5
C116 C115 H11L 108.3
C116 C115 H11M 113.1
C63 C64 H64A 109.7
C63 C64 H64B 109.7
C63 C64 H64C 109.0
H64A C64 H64B 109.5
H64A C64 H64C 109.5
H64B C64 H64C 109.5
O3 Mo5 O5 70.5(4)
O11 Mo5 O3 81.4(5)
O11 Mo5 O5 70.7(5)
O21 Mo5 O3 91.0(5)
O21 Mo5 O11 97.4(7)
O21 Mo5 O5 159.0(6)
O21 Mo5 O10 100.1(7)
O21 Mo5 O22 105.8(6)
O10 Mo5 O3 72.4(5)
O10 Mo5 O11 148.6(5)
O10 Mo5 O5 84.2(5)
O22 Mo5 O3 162.4(5)
O22 Mo5 O11 100.8(7)
O22 Mo5 O5 93.7(5)
O22 Mo5 O10 99.2(7)
Mo8 O26 Mo9 89.2(4)
Cr2 O26 Mo8 99.4(6)
Cr2 O26 Mo9 100.7(5)
C6 O26 Mo8 116.2(12)
C6 O26 Mo9 125.3(10)
C6 O26 Cr2 119.6(10)
C114 C113 H11N 108.6
C114 C113 H11O 108.3
N9 C113 C114 115.4(17)
N9 C113 H11N 108.6
N9 C113 H11O 108.2
H11N C113 H11O 107.5
C54 C55 H55A 108.8
C54 C55 H55B 108.0
C54 C55 C56 115(2)
H55A C55 H55B 107.5
C56 C55 H55A 108.5
C56 C55 H55B 108.6
H88A C88 H88B 109.5
H88A C88 H88C 109.5
H88B C88 H88C 109.5
C87 C88 H88A 109.5
C87 C88 H88B 109.4
C87 C88 H88C 109.5
C99 C100 H10U 109.5
C99 C100 H10V 109.3
C99 C100 H10W 109.5
H10U C100 H10V 109.5
H10U C100 H10W 109.5
H10V C100 H10W 109.5
C39 C38 C37 108.8(19)
C39 C38 H38A 110.1
C39 C38 H38B 109.8
C37 C38 H38A 110.1
C37 C38 H38B 109.8
H38A C38 H38B 108.3
H28A C28 H28B 109.5
H28A C28 H28C 109.5
H28B C28 H28C 109.5
C27 C28 H28A 109.5
C27 C28 H28B 109.7
C27 C28 H28C 109.2
C31 C32 H32A 109.4
C31 C32 H32B 109.4
C31 C32 H32C 109.6
H32A C32 H32B 109.5
H32A C32 H32C 109.5
H32B C32 H32C 109.5
H11Y N11 HA 109.5
H11Y N11 HD 114.6
H11Y N11 HF 104.3
HA N11 HD 109.2
HA N11 HF 100.0
HD N11 HF 118(2)
C34 C35 H35A 108.0
C34 C35 H35B 107.7
H35A C35 H35B 107.1
C36 C35 C34 118(2)
C36 C35 H35A 107.7
C36 C35 H35B 107.8
O23 Mo6 O12 97.1(6)
O23 Mo6 O11 101.4(6)
O23 Mo6 O5 99.0(6)
O23 Mo6 O1 164.9(6)
O12 Mo6 O5 79.9(5)
O12 Mo6 O1 71.0(5)
O11 Mo6 O12 148.2(6)
O11 Mo6 O5 71.8(5)
O11 Mo6 O1 85.8(5)
O24 Mo6 O23 106.9(7)
O24 Mo6 O12 103.1(6)
O24 Mo6 O11 96.0(6)
O24 Mo6 O5 153.3(6)
O24 Mo6 O1 85.3(6)
O5 Mo6 O1 70.4(5)
C90 C89 H89A 107.7
C90 C89 H89B 107.6
H89A C89 H89B 107.0
N8 C89 C90 119.1(18)
N8 C89 H89A 107.2
N8 C89 H89B 107.6
H12J C122 H12K 108.3
C121 C122 H12J 109.6
C121 C122 H12K 110.1
C121 C122 C123 109.0(18)
C123 C122 H12J 109.6
C123 C122 H12K 110.3
C75 C76 H76A 109.6
C75 C76 H76B 109.2
C75 C76 H76C 109.7
H76A C76 H76B 109.5
H76A C76 H76C 109.5
H76B C76 H76C 109.5
C50 C49 H49A 108.7
C50 C49 H49B 108.9
C50 C49 N5 114(2)
H49A C49 H49B 107.5
N5 C49 H49A 108.8
N5 C49 H49B 108.3
C55 C56 H56A 109.4
C55 C56 H56B 109.5
C55 C56 H56C 109.5
H56A C56 H56B 109.5
H56A C56 H56C 109.5
H56B C56 H56C 109.5
C83 C84 H84A 109.7
C83 C84 H84B 110.1
C83 C84 H84C 108.6
H84A C84 H84B 109.5
H84A C84 H84C 109.5
H84B C84 H84C 109.5
C39 C40 H40A 109.5
C39 C40 H40B 109.6
C39 C40 H40C 109.3
H40A C40 H40B 109.5
H40A C40 H40C 109.5
H40B C40 H40C 109.5
C70 C71 H71A 108.8
C70 C71 H71B 109.2
C72 C71 C70 112.7(19)
C72 C71 H71A 109.0
C72 C71 H71B 109.2
H71A C71 H71B 107.8
C35 C36 H36A 109.5
C35 C36 H36B 109.5
C35 C36 H36C 109.4
H36A C36 H36B 109.5
H36A C36 H36C 109.5
H36B C36 H36C 109.5
O9 Mo3 O2 84.5(6)
O9 Mo3 O8 146.4(7)
O9 Mo3 O6 71.6(5)
O8 Mo3 O2 70.8(6)
O8 Mo3 O6 79.2(5)
O17 Mo3 O9 97.4(6)
O17 Mo3 O2 86.4(7)
O17 Mo3 O8 103.2(6)
O17 Mo3 O6 156.7(7)
O6 Mo3 O2 72.4(5)
O18 Mo3 O9 101.5(7)
O18 Mo3 O2 165.0(6)
O18 Mo3 O8 97.9(6)
O18 Mo3 O17 106.2(8)
O18 Mo3 O6 96.2(6)
Mo6 O11 Mo5 119.2(6)
O48 Mo12 O71 160.8(6)
O48 Mo12 O31 94.4(6)
O48 Mo12 O49 104.8(7)
O48 Mo12 O37 98.4(7)
O48 Mo12 O36 101.7(7)
O31 Mo12 O71 68.7(5)
O49 Mo12 O71 93.5(6)
O49 Mo12 O31 158.7(6)
O49 Mo12 O37 103.4(7)
O49 Mo12 O36 96.1(7)
O37 Mo12 O71 71.3(6)
O37 Mo12 O31 82.5(6)
O37 Mo12 O36 147.3(6)
O36 Mo12 O71 81.6(6)
O36 Mo12 O31 70.6(6)
C45 N5 C49 111.1(16)
C45 N5 C53 105.5(13)
C49 N5 C53 108.6(16)
C41 N5 C45 116.0(13)
C41 N5 C49 104.2(15)
C41 N5 C53 111.4(15)
Mo2 O8 Mo3 125.6(8)
O43 Mo9 O26 89.9(5)
O43 Mo9 O77 94.5(7)
O43 Mo9 O33 100.7(7)
O43 Mo9 O70 154.6(5)
O42 Mo9 O43 106.5(6)
O42 Mo9 O26 162.6(6)
O42 Mo9 O77 102.3(7)
O42 Mo9 O33 99.3(7)
O42 Mo9 O70 96.8(6)
O77 Mo9 O26 81.8(5)
O77 Mo9 O70 70.2(6)
O33 Mo9 O26 71.2(5)
O33 Mo9 O77 148.8(5)
O33 Mo9 O70 85.2(6)
O70 Mo9 O26 68.5(4)
C101 C102 H10X 112.5
C101 C102 H10Y 112.4
C103 C102 C101 95.9(12)
C103 C102 H10X 112.6
C103 C102 H10Y 112.6
H10X C102 H10Y 110.2
O71 Cr2 O26 98.5(6)
O71 Cr2 O31 83.0(6)
O71 Cr2 O27 98.6(6)
O71 Cr2 O30 82.9(6)
O71 Cr2 O70 174.5(6)
O26 Cr2 O31 177.1(7)
O26 Cr2 O27 88.9(6)
O26 Cr2 O30 88.7(6)
O26 Cr2 O70 85.4(5)
O31 Cr2 O70 93.3(5)
O27 Cr2 O31 88.5(6)
O27 Cr2 O70 85.4(6)
O30 Cr2 O31 94.0(6)
O30 Cr2 O27 177.3(6)
O30 Cr2 O70 93.3(6)
C94 C93 H93A 108.0
C94 C93 H93B 107.6
H93A C93 H93B 107.3
N8 C93 C94 117.4(19)
N8 C93 H93A 108.1
N8 C93 H93B 108.0
O2 Cr1 O3 97.2(5)
O2 Cr1 O6 86.4(6)
O2 Cr1 O4 85.4(5)
O3 Cr1 O6 84.9(5)
O3 Cr1 O4 175.9(6)
O5 Cr1 O2 176.9(7)
O5 Cr1 O3 84.3(5)
O5 Cr1 O6 96.4(6)
O5 Cr1 O4 93.2(5)
O1 Cr1 O2 90.3(6)
O1 Cr1 O3 97.8(5)
O1 Cr1 O5 86.8(6)
O1 Cr1 O6 176.0(6)
O1 Cr1 O4 85.3(6)
O4 Cr1 O6 92.2(6)
Mo1 O7 Mo2 120.4(6)
C69 N6 C61 104.5(16)
C69 N6 C57 113.9(16)
C69 N6 C65 109.7(16)
C61 N6 C65 110.7(17)
C57 N6 C61 113.0(17)
C57 N6 C65 105.0(15)
C16 C15 H15A 108.9
C16 C15 H15B 108.7
C16 C15 C14 114.1(19)
H15A C15 H15B 107.6
C14 C15 H15A 108.7
C14 C15 H15B 108.7
Mo11 O31 H31 117.7
Mo12 O31 Mo11 94.1(5)
Mo12 O31 H31 117.7
Cr2 O31 Mo11 101.6(6)
Cr2 O31 Mo12 104.3(6)
Cr2 O31 H31 117.7
C33 N4 C29 110.7(15)
C37 N4 C33 111.1(17)
C37 N4 C25 110.0(16)
C37 N4 C29 105.6(16)
C25 N4 C33 107.0(16)
C25 N4 C29 112.6(15)
C43 C42 H42A 109.4
C43 C42 H42B 104.7
C43 C42 C41 119.3(11)
H42A C42 H42B 106.8
C41 C42 H42A 110.4
C41 C42 H42B 105.2
O2 C2 H2D 108.0
O2 C2 H2E 108.1
O2 C2 C3 116.7(18)
H2D C2 H2E 107.3
C3 C2 H2D 108.1
C3 C2 H2E 108.2
H92A C92 H92B 109.5
H92A C92 H92C 109.5
H92B C92 H92C 109.5
C91 C92 H92A 109.5
C91 C92 H92B 109.5
C91 C92 H92C 109.5
Mo12 O37 Mo7 120.1(7)
C59 C58 H58A 110.3
C59 C58 H58B 110.5
C57 C58 C59 107.2(19)
C57 C58 H58A 110.2
C57 C58 H58B 110.3
H58A C58 H58B 108.5
C9 N3 C13 112.7(16)
C17 N3 C9 110.5(16)
C17 N3 C13 106.0(16)
C17 N3 C21 112.8(16)
C21 N3 C9 104.1(16)
C21 N3 C13 110.9(18)
C26 C27 C28 113(2)
C26 C27 H27A 108.8
C26 C27 H27B 109.0
C28 C27 H27A 108.9
C28 C27 H27B 109.0
H27A C27 H27B 107.7
C119 C118 H11P 109.8
C119 C118 H11Q 109.2
C119 C118 C117 111(2)
H11P C118 H11Q 108.1
C117 C118 H11P 109.7
C117 C118 H11Q 109.3
C97 N8 C101 111.0(11)
C97 N8 C93 111.9(14)
C89 N8 C101 108.3(16)
C89 N8 C97 106.1(14)
C89 N8 C93 112.2(17)
C93 N8 C101 107.4(13)
Mo5 O5 H5 118.3
Mo6 O5 Mo5 93.5(4)
Mo6 O5 H5 118.2
Cr1 O5 Mo5 102.7(5)
Cr1 O5 Mo6 101.9(6)
Cr1 O5 H5 118.2
N5 C41 C42 121.2(13)
N5 C41 H41A 107.2
N5 C41 H41B 106.6
C42 C41 H41A 104.6
C42 C41 H41B 109.8
H41A C41 H41B 106.6
Mo11 O27 Mo10 87.4(5)
Cr2 O27 Mo11 98.9(5)
Cr2 O27 Mo10 99.5(5)
C5 O27 Mo11 118.1(10)
C5 O27 Mo10 128.9(11)
C5 O27 Cr2 117.1(12)
C105 C106 C107 112.0(17)
C105 C106 H10J 109.2
C105 C106 H10K 109.3
C107 C106 H10J 109.1
C107 C106 H10K 109.2
H10J C106 H10K 107.9
Mo11 O36 Mo12 120.3(7)
H18A C18 H18B 108.5
C17 C18 H18A 110.4
C17 C18 H18B 110.3
C17 C18 C19 107.1(16)
C19 C18 H18A 110.2
C19 C18 H18B 110.3
Mo9 O77 Mo10 119.1(7)
C11 C12 H12X 109.5
C11 C12 H12Y 109.7
C11 C12 HB 109.2
H12X C12 H12Y 109.5
H12X C12 HB 109.5
H12Y C12 HB 109.5
Mo9 O33 Mo8 124.6(7)
H1D C1 H1E 107.8
O1 C1 H1D 109.1
O1 C1 H1E 108.9
O1 C1 C3 113.2(16)
C3 C1 H1D 108.9
C3 C1 H1E 108.8
C11 C10 H10L 109.9
C11 C10 H10M 110.0
H10L C10 H10M 108.4
C9 C10 C11 108.4(18)
C9 C10 H10L 110.0
C9 C10 H10M 110.2
C54 C53 N5 118.4(18)
C54 C53 H53A 107.4
C54 C53 H53B 107.6
N5 C53 H53A 108.1
N5 C53 H53B 107.7
H53A C53 H53B 107.0
C90 C91 H91A 108.9
C90 C91 H91B 109.6
C92 C91 C90 112(2)
C92 C91 H91A 109.1
C92 C91 H91B 109.1
H91A C91 H91B 107.9
Mo8 O30 H30 118.3
Mo7 O30 Mo8 92.4(5)
Mo7 O30 H30 118.3
Cr2 O30 Mo8 101.6(6)
Cr2 O30 Mo7 103.7(6)
Cr2 O30 H30 118.3
N3 C9 H9A 108.5
N3 C9 H9B 108.6
C10 C9 N3 114.7(17)
C10 C9 H9A 108.7
C10 C9 H9B 108.6
H9A C9 H9B 107.5
Mo10 O70 Mo9 96.1(5)
Mo10 O70 H70 115.9
Mo9 O70 H70 115.8
Cr2 O70 Mo10 105.8(6)
Cr2 O70 Mo9 104.9(6)
Cr2 O70 H70 115.9
C134 C135 H13J 109.5
C134 C135 H13K 109.5
C136 C135 C134 110.6(19)
C136 C135 H13J 109.3
C136 C135 H13K 109.8
H13J C135 H13K 108.1
N6 C65 H65A 108.0
N6 C65 H65B 108.4
H65A C65 H65B 107.3
C66 C65 N6 116.8(17)
C66 C65 H65A 107.8
C66 C65 H65B 108.2
Mo4 O6 H6 118.2
Mo3 O6 Mo4 94.2(5)
Mo3 O6 H6 118.2
Cr1 O6 Mo4 102.0(5)
Cr1 O6 Mo3 102.2(5)
Cr1 O6 H6 118.1
N3 C13 H13Q 109.0
N3 C13 H13R 108.8
H13Q C13 H13R 107.7
C14 C13 N3 113.4(17)
C14 C13 H13Q 109.0
C14 C13 H13R 108.7
C74 C73 H73A 108.0
C74 C73 H73B 108.4
N7 C73 C74 117.1(16)
N7 C73 H73A 107.9
N7 C73 H73B 107.7
H73A C73 H73B 107.3
Mo4 O10 Mo5 118.6(6)
N10 C121 H12L 108.7
N10 C121 H12M 109.1
C122 C121 N10 114.2(15)
C122 C121 H12L 108.8
C122 C121 H12M 108.3
H12L C121 H12M 107.5
O25 C4 H4A 109.1
O25 C4 H4B 108.9
O25 C4 C3 112.6(16)
H4A C4 H4B 107.8
C3 C4 H4A 109.2
C3 C4 H4B 109.0
C124 C123 C122 115(2)
C124 C123 H12N 108.5
C124 C123 H12O 108.5
C122 C123 H12N 109.0
C122 C123 H12O 108.3
H12N C123 H12O 107.6
C7 C5 H5A 108.0
C7 C5 H5B 107.9
O27 C5 C7 117.9(15)
O27 C5 H5A 107.9
O27 C5 H5B 107.6
H5A C5 H5B 107.1
C31 C30 H30A 109.0
C31 C30 H30B 108.9
C31 C30 C29 113(2)
H30A C30 H30B 107.8
C29 C30 H30A 108.8
C29 C30 H30B 108.9
Mo6 O1 Mo1 89.2(5)
Cr1 O1 Mo1 101.8(5)
Cr1 O1 Mo6 100.7(5)
C1 O1 Mo1 130.5(12)
C1 O1 Mo6 113.4(10)
C1 O1 Cr1 115.1(14)
C15 C14 H14A 109.6
C15 C14 H14B 109.6
C13 C14 C15 110.2(18)
C13 C14 H14A 109.5
C13 C14 H14B 109.7
H14A C14 H14B 108.2
Mo1 O4 H4 116.3
Mo2 O4 Mo1 95.8(5)
Mo2 O4 H4 116.4
Cr1 O4 Mo1 103.8(6)
Cr1 O4 Mo2 105.5(6)
Cr1 O4 H4 116.4
N1 C3 C2 113.2(17)
N1 C3 C1 110.5(19)
N1 C3 C4 108.4(16)
C2 C3 C1 110.9(18)
C4 C3 C2 107.0(18)
C4 C3 C1 106.4(16)
C134 C133 N10 116.5(18)
C134 C133 H13L 108.4
C134 C133 H13M 108.3
N10 C133 H13L 108.3
N10 C133 H13M 107.7
H13L C133 H13M 107.4
C7 C6 H6A 108.5
C7 C6 H6B 108.5
O26 C6 C7 115.2(17)
O26 C6 H6A 108.5
O26 C6 H6B 108.6
H6A C6 H6B 107.5
C80 C79 C78 116.4(18)
C80 C79 H79A 107.7
C80 C79 H79B 108.6
C78 C79 H79A 108.1
C78 C79 H79B 108.2
H79A C79 H79B 107.3
C88 C87 H87A 108.8
C88 C87 H87B 108.6
C88 C87 C86 114.3(18)
H87A C87 H87B 107.6
C86 C87 H87A 108.3
C86 C87 H87B 109.0
N3 C17 H17A 108.5
N3 C17 H17B 108.4
C18 C17 N3 115.5(16)
C18 C17 H17A 108.3
C18 C17 H17B 108.5
H17A C17 H17B 107.4
N9 C117 C118 114(2)
N9 C117 H11R 108.7
N9 C117 H11S 108.4
C118 C117 H11R 108.6
C118 C117 H11S 109.0
H11R C117 H11S 107.6
H20A C20 H20B 109.5
H20A C20 H20C 109.5
H20B C20 H20C 109.5
C19 C20 H20A 109.6
C19 C20 H20B 109.4
C19 C20 H20C 109.5
N4 C29 H29A 108.2
N4 C29 H29B 107.9
C30 C29 N4 117.1(18)
C30 C29 H29A 107.9
C30 C29 H29B 108.0
H29A C29 H29B 107.3
C126 C127 H12P 109.1
C126 C127 H12Q 108.6
C126 C127 C128 114.1(19)
H12P C127 H12Q 107.6
C128 C127 H12P 108.8
C128 C127 H12Q 108.6
N7 C85 H85A 107.8
N7 C85 H85B 108.5
H85A C85 H85B 107.2
C86 C85 N7 117.1(18)
C86 C85 H85A 107.6
C86 C85 H85B 108.2
C22 C21 N3 112.6(18)
C22 C21 H21A 109.1
C22 C21 H21B 109.0
N3 C21 H21A 109.1
N3 C21 H21B 109.1
H21A C21 H21B 107.8
C46 C47 H47A 108.4
C46 C47 H47B 108.5
C48 C47 C46 114.9(13)
C48 C47 H47A 108.5
C48 C47 H47B 108.7
H47A C47 H47B 107.5
C67 C66 H66A 110.2
C67 C66 H66B 110.0
C65 C66 C67 108(2)
C65 C66 H66A 110.2
C65 C66 H66B 109.8
H66A C66 H66B 108.4
N7 C81 C82 111.1(15)
N7 C81 H81A 107.9
N7 C81 H81B 110.5
C82 C81 H81A 109.3
C82 C81 H81B 110.0
H81A C81 H81B 108.0
C18 C19 H19A 109.9
C18 C19 H19B 109.7
C20 C19 C18 109.3(19)
C20 C19 H19A 109.8
C20 C19 H19B 109.8
H19A C19 H19B 108.2
C87 C86 H86A 110.2
C87 C86 H86B 109.6
C85 C86 C87 109.1(18)
C85 C86 H86A 110.1
C85 C86 H86B 109.5
H86A C86 H86B 108.3
C24 C23 C22 109(2)
C24 C23 H23A 109.9
C24 C23 H23B 110.0
C22 C23 H23A 110.0
C22 C23 H23B 109.7
H23A C23 H23B 108.3
N7 C77 C78 113.8(15)
N7 C77 H77A 108.6
N7 C77 H77B 109.2
C78 C77 H77A 108.6
C78 C77 H77B 108.8
H77A C77 H77B 107.7
C131 C132 H13N 108.1
C131 C132 H13O 115.7
C131 C132 H13P 105.3
H13N C132 H13O 109.7
H13N C132 H13P 109.4
H13O C132 H13P 108.4
C127 C128 H12R 109.3
C127 C128 H12S 109.7
C127 C128 H12T 109.4
H12R C128 H12S 109.5
H12R C128 H12T 109.5
H12S C128 H12T 109.5
C115 C116 H11T 110.9
C115 C116 H11U 111.8
C115 C116 H11V 107.0
H11T C116 H11U 109.0
H11T C116 H11V 109.4
H11U C116 H11V 108.7
C51 C52 H52A 109.6
C51 C52 H52B 109.5
C51 C52 H52C 109.4
H52A C52 H52B 109.5
H52A C52 H52C 109.5
H52B C52 H52C 109.5

loop_
_geom_bond_atom_site_label_1
_geom_bond_atom_site_label_2
_geom_bond_distance
O46 Mo11 1.674(15)
O25 H25 0.8200
O25 C4 1.44(2)
N2 H2A 0.8900
N2 H2B 0.8900
N2 H2C 0.8900
N2 C7 1.54(3)
N1 H1A 0.8900
N1 H1B 0.8900
N1 H1C 0.8900
N1 C3 1.48(3)
O67 H67C 0.8500
O67 H67D 0.8510
C134 H13A 0.9700
C134 H13B 0.9700
C134 C135 1.54(3)
C134 C133 1.49(3)
C74 H74A 0.9700
C74 H74B 0.9700
C74 C75 1.48(3)
C74 C73 1.59(3)
C124 H12A 0.9600
C124 H12B 0.9600
C124 H12C 0.9600
C124 C123 1.53(3)
C112 H11A 0.9600
C112 H11B 0.9600
C112 H11C 0.9600
C112 C111 1.44(4)
C24 H24A 0.9600
C24 H24B 0.9600
C24 H24C 0.9600
C24 C23 1.56(3)
C95 H95A 0.9700
C95 H95B 0.9700
C95 C96 1.476(16)
C95 C94 1.60(3)
C7 C8 1.55(3)
C7 C5 1.49(2)
C7 C6 1.52(3)
C62 H62A 0.9700
C62 H62B 0.9700
C62 C63 1.56(3)
C62 C61 1.54(3)
C126 H12D 0.9700
C126 H12E 0.9700
C126 C125 1.56(3)
C126 C127 1.52(3)
O63 H63 0.8497
Mo1 O12 1.848(12)
Mo1 O7 1.943(13)
Mo1 O14 1.693(12)
Mo1 O1 2.418(13)
Mo1 O4 2.310(17)
Mo1 O13 1.697(16)
O35 Mo11 1.900(12)
O35 Mo10 1.908(11)
O43 Mo9 1.724(13)
N10 C125 1.47(2)
N10 C129 1.454(12)
N10 C121 1.56(3)
N10 C133 1.54(3)
O52 H52 0.8493
Br1 O59 2.15(3)
C125 H12F 0.9700
C125 H12G 0.9700
C136 H13C 0.9600
C136 H13D 0.9600
C136 H13E 0.9600
C136 C135 1.50(3)
C59 H59A 0.9700
C59 H59B 0.9700
C59 C60 1.53(3)
C59 C58 1.51(3)
C50 H50A 0.9700
C50 H50B 0.9700
C50 C51 1.54(3)
C50 C49 1.47(3)
C44 H44A 0.9600
C44 H44B 0.9600
C44 H44C 0.9600
C44 C43 1.535(9)
C8 H8A 0.9700
C8 H8B 0.9700
C8 O50 1.41(3)
C63 H63A 0.9700
C63 H63B 0.9700
C63 C64 1.41(3)
C114 H11D 0.9700
C114 H11E 0.9700
C114 C115 1.52(3)
C114 C113 1.50(3)
O54 H54C 0.8487
O54 H54D 0.8502
Mo4 O9 1.992(12)
Mo4 O3 2.326(13)
Mo4 O19 1.684(12)
Mo4 O20 1.706(16)
Mo4 O6 2.281(12)
Mo4 O10 1.885(12)
O9 Mo3 1.847(12)
O23 Mo6 1.718(12)
N7 C73 1.47(2)
N7 C85 1.59(3)
N7 C81 1.573(17)
N7 C77 1.50(2)
O56 H56D 0.8509
O56 H56E 0.8502
C11 H11W 0.9700
C11 H11X 0.9700
C11 C12 1.54(3)
C11 C10 1.60(3)
C69 H69A 0.9700
C69 H69B 0.9700
C69 C70 1.53(3)
C69 N6 1.47(2)
C80 H80A 0.9600
C80 H80B 0.9600
C80 H80C 0.9600
C80 C79 1.51(3)
C101 H10N 0.9700
C101 H10O 0.9700
C101 C102 1.562(8)
C101 N8 1.601(19)
C103 H10P 0.9700
C103 H10Q 0.9700
C103 C104 1.49(2)
C103 C102 1.516(11)
C46 H46A 0.9700
C46 H46B 0.9700
C46 C45 1.543(8)
C46 C47 1.558(19)
C33 H33A 0.9700
C33 H33B 0.9700
C33 C34 1.55(3)
C33 N4 1.51(2)
C34 H34A 0.9700
C34 H34B 0.9700
C34 C35 1.48(3)
O12 Mo6 1.990(11)
Mo8 O32 1.944(11)
Mo8 O26 2.410(15)
Mo8 O33 1.956(14)
Mo8 O30 2.332(13)
Mo8 O41 1.748(13)
Mo8 O40 1.716(16)
O15 Mo2 1.711(14)
N12 H12Z 0.8502
N12 H 0.8499
N12 HC 0.832(13)
N12 HE 1.34(8)
N9 C109 1.58(3)
N9 C105 1.55(3)
N9 C113 1.49(2)
N9 C117 1.52(3)
C22 H22A 0.9700
C22 H22B 0.9700
C22 C21 1.47(3)
C22 C23 1.60(3)
C70 H70A 0.9700
C70 H70B 0.9700
C70 C71 1.58(3)
C60 H60A 0.9600
C60 H60B 0.9600
C60 H60C 0.9600
C75 H75A 0.9700
C75 H75B 0.9700
C75 C76 1.50(3)
C98 H98A 0.9700
C98 H98B 0.9700
C98 C99 1.603(15)
C98 C97 1.526(6)
C104 H10R 0.9600
C104 H10S 0.9600
C104 H10T 0.9600
C61 H61A 0.9700
C61 H61B 0.9700
C61 N6 1.52(3)
C26 H26A 0.9700
C26 H26B 0.9700
C26 C25 1.53(3)
C26 C27 1.45(3)
C39 H39A 0.9700
C39 H39B 0.9700
C39 C38 1.48(3)
C39 C40 1.52(3)
Mo2 O2 2.453(12)
Mo2 O8 1.890(16)
Mo2 O7 1.958(14)
Mo2 O16 1.729(13)
Mo2 O4 2.253(13)
O32 Mo7 1.919(12)
O66 H66 0.8498
O64 H64 0.8510
C78 H78A 0.9700
C78 H78B 0.9700
C78 C79 1.52(3)
C78 C77 1.53(2)
C16 H16A 0.9600
C16 H16B 0.9600
C16 H16C 0.9600
C16 C15 1.50(2)
C109 H10A 0.9700
C109 H10B 0.9700
C109 C110 1.49(3)
C67 H67A 0.9700
C67 H67B 0.9700
C67 C68 1.30(3)
C67 C66 1.55(3)
C43 H43A 0.9700
C43 H43B 0.9700
C43 C42 1.552(7)
C99 H99A 0.9700
C99 H99B 0.9700
C99 C100 1.512(11)
C72 H72A 0.9600
C72 H72B 0.9600
C72 H72C 0.9600
C72 C71 1.52(3)
C31 H31A 0.9700
C31 H31B 0.9700
C31 C32 1.55(3)
C31 C30 1.46(2)
C48 H48A 0.9600
C48 H48B 0.9600
C48 H48C 0.9600
C48 C47 1.515(11)
O2 Mo3 2.380(15)
O2 Cr1 1.994(13)
O2 C2 1.42(2)
Mo7 O71 2.279(17)
Mo7 O38 1.698(17)
Mo7 O39 1.752(13)
Mo7 O37 1.954(13)
Mo7 O30 2.278(13)
O57 H57C 0.8493
O57 H57D 0.8507
C105 H10C 0.9700
C105 H10D 0.9700
C105 C106 1.54(2)
C108 H10E 0.9600
C108 H10F 0.9600
C108 H10G 0.9600
C108 C107 1.55(3)
C111 H11F 0.9700
C111 H11G 0.9700
C111 C110 1.50(3)
C83 H83A 0.9700
C83 H83B 0.9700
C83 C82 1.53(2)
C83 C84 1.389(18)
C37 H37A 0.9700
C37 H37B 0.9700
C37 C38 1.55(3)
C37 N4 1.50(3)
C129 H12H 0.9700
C129 H12I 0.9700
C129 C130 1.45(2)
C131 H13F 0.9700
C131 H13G 0.9700
C131 C130 1.581(11)
C131 C132 1.535(13)
C96 H96A 0.9600
C96 H96B 0.9600
C96 H96C 0.9600
Mo11 O31 2.329(17)
Mo11 O27 2.413(13)
Mo11 O36 1.942(15)
Mo11 O47 1.703(17)
O71 H71 0.9800
O71 Mo12 2.322(13)
O71 Cr2 1.938(14)
O65 H65C 0.8503
O65 H65D 0.8505
O68 H68D 0.8512
O68 H68E 0.8489
C119 H11H 0.9700
C119 H11I 0.9700
C119 C120 1.60(3)
C119 C118 1.50(4)
C110 H11J 0.9700
C110 H11K 0.9700
C107 H10H 0.9700
C107 H10I 0.9700
C107 C106 1.55(3)
C97 H97A 0.9700
C97 H97B 0.9700
C97 N8 1.492(8)
C94 H94A 0.9700
C94 H94B 0.9700
C94 C93 1.521(12)
C25 H25A 0.9700
C25 H25B 0.9700
C25 N4 1.50(3)
C45 H45A 0.9700
C45 H45B 0.9700
C45 N5 1.503(8)
C51 H51A 0.9700
C51 H51B 0.9700
C51 C52 1.509(11)
O3 H3 0.9800
O3 Mo5 2.315(11)
O3 Cr1 1.994(11)
Mo10 O27 2.468(13)
Mo10 O77 1.978(15)
Mo10 O44 1.704(13)
Mo10 O70 2.272(16)
Mo10 O45 1.731(16)
C57 H57A 0.9700
C57 H57B 0.9700
C57 N6 1.49(2)
C57 C58 1.50(2)
C54 H54A 0.9700
C54 H54B 0.9700
C54 C55 1.48(3)
C54 C53 1.519(12)
C90 H90A 0.9700
C90 H90B 0.9700
C90 C89 1.511(19)
C90 C91 1.55(3)
C120 H12U 0.9600
C120 H12V 0.9600
C120 H12W 0.9600
C82 H82A 0.9700
C82 H82B 0.9700
C82 C81 1.61(3)
C68 H68A 0.9604
C68 H68B 0.9603
C68 H68C 0.9603
O50 H50 0.8200
C130 H13H 0.9700
C130 H13I 0.9700
C115 H11L 0.9700
C115 H11M 0.9700
C115 C116 1.70(3)
O48 Mo12 1.728(15)
C64 H64A 0.9600
C64 H64B 0.9600
C64 H64C 0.9600
Mo5 O11 1.981(15)
Mo5 O5 2.316(12)
Mo5 O21 1.671(12)
Mo5 O10 1.973(13)
Mo5 O22 1.680(13)
O26 Mo9 2.445(12)
O26 Cr2 1.942(12)
O26 C6 1.45(2)
C113 H11N 0.9700
C113 H11O 0.9700
C55 H55A 0.9700
C55 H55B 0.9700
C55 C56 1.530(12)
C88 H88A 0.9600
C88 H88B 0.9600
C88 H88C 0.9600
C88 C87 1.45(3)
C100 H10U 0.9600
C100 H10V 0.9600
C100 H10W 0.9600
C38 H38A 0.9700
C38 H38B 0.9700
C28 H28A 0.9600
C28 H28B 0.9600
C28 H28C 0.9600
C28 C27 1.49(3)
C32 H32A 0.9600
C32 H32B 0.9600
C32 H32C 0.9600
N11 H11Y 0.8502
N11 HA 0.8491
N11 HD 0.789(12)
N11 HF 0.831(14)
C35 H35A 0.9700
C35 H35B 0.9700
C35 C36 1.47(3)
Mo6 O11 1.922(13)
Mo6 O24 1.694(14)
Mo6 O5 2.305(15)
Mo6 O1 2.381(13)
C89 H89A 0.9700
C89 H89B 0.9700
C89 N8 1.45(3)
C122 H12J 0.9700
C122 H12K 0.9700
C122 C121 1.45(3)
C122 C123 1.56(3)
C76 H76A 0.9600
C76 H76B 0.9600
C76 H76C 0.9600
C49 H49A 0.9700
C49 H49B 0.9700
C49 N5 1.56(3)
C56 H56A 0.9600
C56 H56B 0.9600
C56 H56C 0.9600
C84 H84A 0.9600
C84 H84B 0.9600
C84 H84C 0.9600
C40 H40A 0.9600
C40 H40B 0.9600
C40 H40C 0.9600
C71 H71A 0.9700
C71 H71B 0.9700
O60 H60 0.8514
C36 H36A 0.9600
C36 H36B 0.9600
C36 H36C 0.9600
Mo3 O8 1.941(14)
Mo3 O17 1.691(13)
Mo3 O6 2.264(13)
Mo3 O18 1.687(15)
Mo12 O31 2.277(12)
Mo12 O49 1.750(13)
Mo12 O37 1.870(14)
Mo12 O36 1.944(17)
N5 C41 1.470(12)
N5 C53 1.59(3)
Mo9 O42 1.669(14)
Mo9 O77 1.953(17)
Mo9 O33 1.895(15)
Mo9 O70 2.287(12)
C102 H10X 0.9700
C102 H10Y 0.9700
Cr2 O31 1.977(13)
Cr2 O27 1.972(16)
Cr2 O30 1.958(16)
Cr2 O70 1.987(12)
C93 H93A 0.9700
C93 H93B 0.9700
C93 N8 1.49(3)
Cr1 O5 1.989(12)
Cr1 O6 2.015(15)
Cr1 O1 1.942(16)
Cr1 O4 1.998(13)
N6 C65 1.53(2)
C15 H15A 0.9700
C15 H15B 0.9700
C15 C14 1.56(3)
O31 H31 0.9800
N4 C29 1.54(2)
C42 H42A 0.9700
C42 H42B 0.9700
C42 C41 1.545(7)
C2 H2D 0.9700
C2 H2E 0.9700
C2 C3 1.56(3)
C92 H92A 0.9601
C92 H92B 0.9601
C92 H92C 0.9601
C92 C91 1.507(19)
C58 H58A 0.9700
C58 H58B 0.9700
N3 C9 1.55(3)
N3 C13 1.56(3)
N3 C17 1.53(2)
N3 C21 1.54(3)
C27 H27A 0.9700
C27 H27B 0.9700
C118 H11P 0.9700
C118 H11Q 0.9700
C118 C117 1.51(3)
O5 H5 0.9800
C41 H41A 0.9700
C41 H41B 0.9700
O27 C5 1.380(18)
C106 H10J 0.9700
C106 H10K 0.9700
C18 H18A 0.9700
C18 H18B 0.9700
C18 C17 1.52(3)
C18 C19 1.58(2)
C12 H12X 0.9600
C12 H12Y 0.9600
C12 HB 0.9600
C1 H1D 0.9700
C1 H1E 0.9700
C1 O1 1.50(2)
C1 C3 1.60(3)
C10 H10L 0.9700
C10 H10M 0.9700
C10 C9 1.48(3)
C53 H53A 0.9700
C53 H53B 0.9700
C91 H91A 0.9700
C91 H91B 0.9700
O30 H30 0.9800
C9 H9A 0.9700
C9 H9B 0.9700
O70 H70 0.9800
C135 H13J 0.9700
C135 H13K 0.9700
C65 H65A 0.9700
C65 H65B 0.9700
C65 C66 1.54(3)
O6 H6 0.9800
C13 H13Q 0.9700
C13 H13R 0.9700
C13 C14 1.48(2)
C73 H73A 0.9700
C73 H73B 0.9700
C121 H12L 0.9700
C121 H12M 0.9700
C4 H4A 0.9700
C4 H4B 0.9700
C4 C3 1.53(3)
C123 H12N 0.9700
C123 H12O 0.9700
C5 H5A 0.9700
C5 H5B 0.9700
C30 H30A 0.9700
C30 H30B 0.9700
C30 C29 1.52(3)
C14 H14A 0.9700
C14 H14B 0.9700
O4 H4 0.9800
C133 H13L 0.9700
C133 H13M 0.9700
C6 H6A 0.9700
C6 H6B 0.9700
C79 H79A 0.9700
C79 H79B 0.9700
C87 H87A 0.9700
C87 H87B 0.9700
C87 C86 1.51(3)
C17 H17A 0.9700
C17 H17B 0.9700
C117 H11R 0.9700
C117 H11S 0.9700
C20 H20A 0.9600
C20 H20B 0.9600
C20 H20C 0.9600
C20 C19 1.50(3)
C29 H29A 0.9700
C29 H29B 0.9700
C127 H12P 0.9700
C127 H12Q 0.9700
C127 C128 1.59(3)
C85 H85A 0.9700
C85 H85B 0.9700
C85 C86 1.47(3)
C21 H21A 0.9700
C21 H21B 0.9700
C47 H47A 0.9700
C47 H47B 0.9700
C66 H66A 0.9700
C66 H66B 0.9700
C81 H81A 0.9700
C81 H81B 0.9700
C19 H19A 0.9700
C19 H19B 0.9700
C86 H86A 0.9700
C86 H86B 0.9700
C23 H23A 0.9700
C23 H23B 0.9700
C77 H77A 0.9700
C77 H77B 0.9700
C132 H13N 0.9627
C132 H13O 0.9655
C132 H13P 0.9619
C128 H12R 0.9601
C128 H12S 0.9601
C128 H12T 0.9601
C116 H11T 0.9655
C116 H11U 0.9660
C116 H11V 0.9636
C52 H52A 0.9600
C52 H52B 0.9600
C52 H52C 0.9600

loop_
_geom_torsion_atom_site_label_1
_geom_torsion_atom_site_label_2
_geom_torsion_atom_site_label_3
_geom_torsion_atom_site_label_4
_geom_torsion
O25 C4 C3 N1 -44(2)
O25 C4 C3 C2 -166.5(15)
O25 C4 C3 C1 75(2)
N2 C7 C8 O50 46(2)
N2 C7 C5 O27 76(2)
N2 C7 C6 O26 -80.4(19)
C112 C111 C110 C109 -178(2)
C95 C94 C93 N8 179.4(17)
C62 C61 N6 C69 169.9(16)
C62 C61 N6 C57 45(2)
C62 C61 N6 C65 -72(2)
O43 Mo9 O33 Mo8 67.7(9)
N10 C129 C130 C131 161.5(16)
C125 C126 C127 C128 175.7(19)
C125 N10 C129 C130 45(2)
C125 N10 C121 C122 -65(2)
C125 N10 C133 C134 -177(2)
C50 C49 N5 C45 -49(3)
C50 C49 N5 C41 -175(2)
C50 C49 N5 C53 66(2)
C44 C43 C42 C41 171.4(16)
C8 C7 C5 O27 -171.4(18)
C8 C7 C6 O26 169.9(15)
C63 C62 C61 N6 170.9(18)
Mo4 O9 Mo3 O2 -93.7(9)
Mo4 O9 Mo3 O8 -51.6(16)
Mo4 O9 Mo3 O17 -179.3(10)
Mo4 O9 Mo3 O6 -20.4(8)
Mo4 O9 Mo3 O18 72.4(10)
O9 Mo4 O10 Mo5 55.5(12)
N7 C85 C86 C87 174(2)
C11 C10 C9 N3 -177.7(16)
C69 C70 C71 C72 175(2)
C69 N6 C65 C66 62(3)
C46 C45 N5 C49 -59(2)
C46 C45 N5 C41 60(2)
C46 C45 N5 C53 -176.7(14)
C33 C34 C35 C36 173(2)
C33 N4 C29 C30 -57(2)
C34 C33 N4 C37 53(2)
C34 C33 N4 C25 172.8(18)
C34 C33 N4 C29 -64(2)
Mo8 O26 C6 C7 -172.1(12)
O15 Mo2 O8 Mo3 -65.2(10)
N9 C109 C110 C111 -174.6(18)
N9 C105 C106 C107 166(2)
C70 C69 N6 C61 171.2(18)
C70 C69 N6 C57 -65(2)
C70 C69 N6 C65 52(2)
C60 C59 C58 C57 81(3)
C75 C74 C73 N7 -169(2)
C98 C97 N8 C101 -58.2(16)
C98 C97 N8 C89 -175.6(14)
C98 C97 N8 C93 61.7(17)
C104 C103 C102 C101 168.3(17)
C61 C62 C63 C64 -69(3)
C61 N6 C65 C66 -53(3)
C26 C25 N4 C33 -174.0(18)
C26 C25 N4 C37 -53(2)
C26 C25 N4 C29 64(2)
Mo2 O2 C2 C3 -65(2)
C16 C15 C14 C13 -174.5(17)
C109 N9 C105 C106 57(3)
C109 N9 C113 C114 -58(3)
C109 N9 C117 C118 -174.0(17)
C43 C42 C41 N5 173.1(16)
C99 C98 C97 N8 173.9(10)
C31 C30 C29 N4 178.7(16)
O2 Mo2 O8 Mo3 19.3(7)
O2 C2 C3 N1 67(2)
O2 C2 C3 C1 -58(2)
O2 C2 C3 C4 -173.2(13)
C105 N9 C109 C110 71(2)
C105 N9 C113 C114 -177(2)
C105 N9 C117 C118 -56(2)
C108 C107 C106 C105 -75(3)
C83 C82 C81 N7 178.0(16)
C37 N4 C29 C30 -177.5(18)
C129 N10 C125 C126 69(2)
C129 N10 C121 C122 172.8(17)
C129 N10 C133 C134 -57(2)
C96 C95 C94 C93 179.7(16)
Mo11 O27 C5 C7 176.7(13)
O71 Mo12 O37 Mo7 21.1(6)
C119 C118 C117 N9 -171(2)
C97 C98 C99 C100 77.8(14)
C94 C93 N8 C101 -175.9(19)
C94 C93 N8 C97 62(3)
C94 C93 N8 C89 -57(3)
C25 C26 C27 C28 -176.4(19)
C25 N4 C29 C30 62(2)
C45 C46 C47 C48 -175.4(14)
C45 N5 C41 C42 73(2)
C45 N5 C53 C54 167.8(16)
C51 C50 C49 N5 -170.4(18)
O3 Mo4 O10 Mo5 18.2(5)
Mo10 O35 Mo11 O46 167.2(11)
Mo10 O35 Mo11 O31 -94.5(10)
Mo10 O35 Mo11 O27 -21.4(9)
Mo10 O35 Mo11 O36 -68.9(15)
Mo10 O35 Mo11 O47 61.3(12)
Mo10 O27 C5 C7 -72(2)
C57 N6 C65 C66 -175.5(19)
C90 C89 N8 C101 63(2)
C90 C89 N8 C97 -178.3(16)
C90 C89 N8 C93 -56(3)
C120 C119 C118 C117 75(3)
C68 C67 C66 C65 180(2)
C115 C114 C113 N9 161.4(19)
O48 Mo12 O37 Mo7 -175.6(8)
O26 Mo9 O33 Mo8 -18.4(7)
C113 C114 C115 C116 175.0(16)
C113 N9 C109 C110 -46(3)
C113 N9 C105 C106 179(2)
C113 N9 C117 C118 62(2)
C55 C54 C53 N5 177(2)
C88 C87 C86 C85 172(2)
C38 C37 N4 C33 55(2)
C38 C37 N4 C25 -63(2)
C38 C37 N4 C29 175.1(16)
C32 C31 C30 C29 -176.8(18)
C89 C90 C91 C92 -178.8(18)
C49 C50 C51 C52 -77(3)
C49 N5 C41 C42 -164.4(16)
C49 N5 C53 C54 49(2)
C84 C83 C82 C81 91.1(17)
C40 C39 C38 C37 178.5(17)
Mo3 O2 C2 C3 178.8(12)
Mo9 O26 C6 C7 78.6(18)
C102 C101 N8 C97 -38.5(17)
C102 C101 N8 C89 77.6(15)
C102 C101 N8 C93 -161.0(14)
Cr2 O26 C6 C7 -53(2)
Cr2 O27 C5 C7 58.6(19)
Cr1 O2 C2 C3 64.0(19)
O7 Mo1 O12 Mo6 -56.5(15)
O7 Mo2 O8 Mo3 55.1(15)
N6 C69 C70 C71 -179.2(17)
N6 C57 C58 C59 -173.0(19)
N6 C65 C66 C67 -167.0(19)
O31 Mo12 O37 Mo7 91.1(7)
N4 C33 C34 C35 -169.0(19)
N4 C37 C38 C39 -176.1(19)
O19 Mo4 O10 Mo5 -71.5(8)
O16 Mo2 O8 Mo3 -173.9(9)
O49 Mo12 O37 Mo7 -68.0(8)
C58 C57 N6 C69 -54(2)
C58 C57 N6 C61 65(2)
C58 C57 N6 C65 -174.2(18)
O42 Mo9 O33 Mo8 176.6(9)
N3 C13 C14 C15 179.1(19)
C27 C26 C25 N4 175.6(18)
O20 Mo4 O10 Mo5 -177.9(7)
N8 C101 C102 C103 176.8(15)
C41 N5 C53 C54 -65(2)
O36 Mo12 O37 Mo7 56.8(14)
O77 Mo9 O33 Mo8 -50.1(16)
C12 C11 C10 C9 178.9(18)
O14 Mo1 O12 Mo6 174.6(9)
C53 C54 C55 C56 174.8(18)
C53 N5 C41 C42 -47.5(19)
C91 C90 C89 N8 -176(2)
C9 N3 C13 C14 58(2)
C9 N3 C17 C18 -65(2)
C9 N3 C21 C22 -176.9(18)
O70 Mo9 O33 Mo8 -87.3(8)
C135 C134 C133 N10 -170(2)
O6 Mo4 O10 Mo5 90.6(7)
C13 N3 C9 C10 52(2)
C13 N3 C17 C18 172.9(17)
C13 N3 C21 C22 -55(2)
C73 C74 C75 C76 -176(2)
C73 N7 C85 C86 59(3)
C73 N7 C81 C82 -179.7(18)
C73 N7 C77 C78 -61(2)
C121 N10 C125 C126 -52(2)
C121 N10 C129 C130 167.7(16)
C121 N10 C133 C134 62(3)
C121 C122 C123 C124 -178.5(19)
C123 C122 C121 N10 166.6(17)
C5 C7 C8 O50 -70(2)
C5 C7 C6 O26 43(2)
O1 Mo1 O12 Mo6 -20.3(8)
O1 C1 C3 N1 -71(2)
O1 C1 C3 C2 55(2)
O1 C1 C3 C4 171.6(17)
O4 Mo1 O12 Mo6 -89.6(9)
O4 Mo2 O8 Mo3 90.7(9)
C3 C1 O1 Mo1 70(2)
C3 C1 O1 Mo6 -179.1(14)
C3 C1 O1 Cr1 -64(2)
O13 Mo1 O12 Mo6 65.2(10)
C133 C134 C135 C136 -178(2)
C133 N10 C125 C126 -171.8(19)
C133 N10 C129 C130 -72(2)
C133 N10 C121 C122 53(2)
C6 C7 C8 O50 160.1(17)
C6 C7 C5 O27 -48(2)
C79 C78 C77 N7 172.5(18)
C17 N3 C9 C10 -66(2)
C17 N3 C13 C14 179.0(16)
C17 N3 C21 C22 63(3)
C17 C18 C19 C20 178.2(17)
C117 N9 C109 C110 -170.3(19)
C117 N9 C105 C106 -59(3)
C117 N9 C113 C114 62(3)
C127 C126 C125 N10 -166.1(19)
C85 N7 C73 C74 63(2)
C85 N7 C81 C82 -61(2)
C85 N7 C77 C78 177.4(18)
C21 C22 C23 C24 179.9(19)
C21 N3 C9 C10 172.8(18)
C21 N3 C13 C14 -58(2)
C21 N3 C17 C18 51(2)
C47 C46 C45 N5 176.7(14)
C81 N7 C73 C74 -177.3(18)
C81 N7 C85 C86 -56(3)
C81 N7 C77 C78 56(2)
C19 C18 C17 N3 -175.9(15)
C23 C22 C21 N3 174.6(18)
C77 N7 C73 C74 -56(2)
C77 N7 C85 C86 -178(2)
C77 N7 C81 C82 59(2)
C77 C78 C79 C80 -178(2)
C132 C131 C130 C129 98(3)
